data_1519717
loop_
_publ_author_name
'Stahl, Timo'
'Hrob\'arik, Peter'
'K\"onigs, C. David F.'
'Ohki, Yasuhiro'
'Tatsumi, Kazuyuki'
'Kemper, Sebastian'
'Kaupp, Martin'
'Klare, Hendrik F. T.'
'Oestreich, Martin'

_publ_section_title
;
 Mechanism of the cooperative Si--H bond activation at Ru--S bonds
;
_journal_issue 7
_journal_name_full 'Chem. Sci.'
_journal_page_first 4324
_journal_paper_doi 10.1039/C5SC01035G
_journal_volume 6
_journal_year 2015
_chemical_absolute_configuration 'CHOOSE rm ad rmad syn or unk'
_chemical_formula_moiety 'C78 H76 B F24 P Ru S Si2'
_chemical_formula_sum 'C78 H76 B F24 P Ru S Si2'
_chemical_formula_weight 1700.50
_space_group_IT_number 2
_symmetry_cell_setting triclinic
_symmetry_Int_Tables_number 2
_symmetry_space_group_name_Hall '-P 1'
_symmetry_space_group_name_H-M 'P -1'
_atom_sites_solution_hydrogens geom
_atom_sites_solution_primary direct
_atom_sites_solution_secondary difmap
_audit_update_record
;
2015-03-21 deposited with the CCDC.
2015-05-14 downloaded from the CCDC.
;
_cell_angle_alpha 67.256(7)
_cell_angle_beta 76.552(8)
_cell_angle_gamma 73.916(8)
_cell_formula_units_Z 2
_cell_length_a 13.1832(15)
_cell_length_b 16.891(2)
_cell_length_c 20.072(3)
_cell_measurement_reflns_used 17887
_cell_measurement_temperature 173
_cell_measurement_theta_max 27.50
_cell_measurement_theta_min 3.10
_cell_volume 3920.8(9)
_computing_cell_refinement 'CrystalClear-SM Expert 2.0 r4'
_computing_data_collection 'CrystalClear-SM Expert 2.0 r4 (Rigaku, 2009)'
_computing_data_reduction 'CrystalClear-SM Expert 2.0 r4'
_computing_molecular_graphics 'CrystalStructure 4.0'
_computing_publication_material 'CrystalStructure 4.0 (Rigaku, 2010)'
_computing_structure_refinement 'SHELXL97 (Sheldrick, 2008)'
_computing_structure_solution SIR97
_diffrn_ambient_temperature 173
_diffrn_detector_area_resol_mean 7.111
_diffrn_measured_fraction_theta_full 0.993
_diffrn_measured_fraction_theta_max 0.993
_diffrn_measurement_device_type 'Rigaku Saturn724'
_diffrn_measurement_method \w
_diffrn_radiation_type 'Mo K\a'
_diffrn_radiation_wavelength 0.71075
_diffrn_reflns_av_R_equivalents 0.0393
_diffrn_reflns_limit_h_max 17
_diffrn_reflns_limit_h_min -17
_diffrn_reflns_limit_k_max 21
_diffrn_reflns_limit_k_min -21
_diffrn_reflns_limit_l_max 26
_diffrn_reflns_limit_l_min -26
_diffrn_reflns_number 48815
_diffrn_reflns_theta_full 27.50
_diffrn_reflns_theta_max 27.50
_diffrn_standards_number 0
_exptl_absorpt_coefficient_mu 0.377
_exptl_absorpt_correction_T_max 0.974
_exptl_absorpt_correction_T_min 0.884
_exptl_absorpt_correction_type multi-scan
_exptl_absorpt_process_details 'REQAB (Rigaku, 1998)'
_exptl_crystal_colour yellow
_exptl_crystal_density_diffrn 1.440
_exptl_crystal_density_method 'not measured'
_exptl_crystal_description block
_exptl_crystal_F_000 1736.00
_exptl_crystal_size_max 0.240
_exptl_crystal_size_mid 0.170
_exptl_crystal_size_min 0.070
_refine_diff_density_max 2.590
_refine_diff_density_min -1.370
_refine_ls_extinction_method none
_refine_ls_goodness_of_fit_ref 1.077
_refine_ls_hydrogen_treatment mixed
_refine_ls_number_parameters 972
_refine_ls_number_reflns 17887
_refine_ls_number_restraints 0
_refine_ls_R_factor_gt 0.0607
_refine_ls_shift/su_max 0.002
_refine_ls_structure_factor_coef Fsqd
_refine_ls_weighting_details 'w = 1/[\s^2^(Fo^2^)+(0.0875P)^2^+6.1107P] where P=(Fo^2^+2Fc^2^)/3'
_refine_ls_weighting_scheme calc
_refine_ls_wR_factor_ref 0.1722
_reflns_number_gt 14847
_reflns_number_total 17887
_reflns_threshold_expression F^2^>2.0\s(F^2^)
_cod_data_source_file c5sc01035g2.cif
_cod_data_source_block david03
_cod_depositor_comments 'Adding full bibliography for 1519717--1519719.cif.'
_cod_database_code 1519717

loop_
_symmetry_equiv_pos_site_id
_symmetry_equiv_pos_as_xyz
1 +X,+Y,+Z
2 -X,-Y,-Z

loop_
_atom_site_label
_atom_site_type_symbol
_atom_site_fract_x
_atom_site_fract_y
_atom_site_fract_z
_atom_site_U_iso_or_equiv
_atom_site_adp_type
_atom_site_occupancy
_atom_site_symmetry_multiplicity
_atom_site_calc_flag
_atom_site_refinement_flags
Ru1 Ru 0.298570(18) 0.528875(15) 0.745975(13) 0.02233(8) Uani 1.0 2 d .
S1 S 0.37593(6) 0.65456(5) 0.70699(4) 0.02207(15) Uani 1.0 2 d .
P1 P 0.24139(7) 0.52819(5) 0.86376(4) 0.02749(17) Uani 1.0 2 d .
Si1 Si 0.26976(7) 0.76763(6) 0.63458(5) 0.02626(18) Uani 1.0 2 d .
Si2 Si 0.96654(11) 0.36453(7) 0.53037(7) 0.0516(3) Uani 1.0 2 d .
F1 F -0.06253(19) 1.1390(3) -0.00727(15) 0.0672(9) Uani 1.0 2 d .
F2 F 0.0597(3) 1.0845(2) -0.07510(15) 0.0651(8) Uani 1.0 2 d .
F3 F 0.0361(3) 1.21974(19) -0.09092(16) 0.0759(10) Uani 1.0 2 d .
F4 F 0.2952(4) 1.2078(2) 0.1381(3) 0.1184(19) Uani 1.0 2 d .
F5 F 0.3337(4) 1.2548(3) 0.0241(3) 0.1114(15) Uani 1.0 2 d .
F6 F 0.1842(3) 1.30481(18) 0.0711(3) 0.0857(11) Uani 1.0 2 d .
F7 F 0.0917(3) 1.0423(2) 0.38164(16) 0.0764(10) Uani 1.0 2 d .
F8 F 0.0939(3) 0.91287(18) 0.45260(15) 0.0788(11) Uani 1.0 2 d .
F9 F -0.0526(3) 1.0053(3) 0.4375(2) 0.0951(13) Uani 1.0 2 d .
F10 F -0.1567(3) 0.8227(2) 0.2559(2) 0.0733(9) Uani 1.0 2 d .
F11 F -0.2185(3) 0.9563(3) 0.2241(3) 0.1070(15) Uani 1.0 2 d .
F12 F -0.2377(3) 0.8791(4) 0.3354(2) 0.1098(16) Uani 1.0 2 d .
F13 F 0.2536(3) 0.53256(18) 0.2030(3) 0.1106(17) Uani 1.0 2 d .
F14 F 0.1101(4) 0.5897(3) 0.1621(3) 0.0994(14) Uani 1.0 2 d .
F15 F 0.1291(5) 0.5998(3) 0.2573(3) 0.131(2) Uani 1.0 2 d .
F16 F 0.3166 0.8017 -0.0833 0.0963(19) Uiso 0.6000 2 d .
F17 F 0.4308 0.8355 -0.0597 0.0573(11) Uiso 0.6000 2 d .
F18 F 0.4366 0.7102 -0.0394 0.0794(15) Uiso 0.6000 2 d .
F19 F 0.6503(4) 0.9683(4) 0.1182(3) 0.1329(19) Uani 1.0 2 d .
F20 F 0.7134(3) 0.8419(3) 0.13028(19) 0.1033(15) Uani 1.0 2 d .
F21 F 0.6102(3) 0.9233(4) 0.05069(16) 0.133(3) Uani 1.0 2 d .
F22 F 0.5707(3) 0.7195(3) 0.38454(16) 0.0896(13) Uani 1.0 2 d .
F23 F 0.4407(3) 0.66670(15) 0.39021(13) 0.0635(8) Uani 1.0 2 d .
F24 F 0.4134(3) 0.77889(17) 0.41847(12) 0.0662(9) Uani 1.0 2 d .
F25 F 0.3415 0.8550 -0.0792 0.114(4) Uiso 0.4000 2 d .
F26 F 0.4647 0.7704 -0.0366 0.155(6) Uiso 0.4000 2 d .
F27 F 0.3445 0.7298 -0.0607 0.081(3) Uiso 0.4000 2 d .
C1 C 0.5061(3) 0.6190(2) 0.66053(17) 0.0257(6) Uani 1.0 2 d .
C2 C 0.5871(3) 0.6675(3) 0.63868(19) 0.0292(7) Uani 1.0 2 d .
C3 C 0.6872(3) 0.6306(3) 0.6085(3) 0.0385(8) Uani 1.0 2 d .
C4 C 0.7079(3) 0.5496(3) 0.6010(3) 0.0480(10) Uani 1.0 2 d .
C5 C 0.6285(3) 0.5016(3) 0.6244(3) 0.0442(10) Uani 1.0 2 d .
C6 C 0.5281(3) 0.5356(2) 0.6546(2) 0.0310(7) Uani 1.0 2 d .
C7 C 0.5760(3) 0.7537(2) 0.64765(19) 0.0294(7) Uani 1.0 2 d .
C8 C 0.5630(3) 0.7585(3) 0.7172(2) 0.0340(7) Uani 1.0 2 d .
C9 C 0.5562(4) 0.8396(3) 0.7233(3) 0.0469(10) Uani 1.0 2 d .
C10 C 0.5667(4) 0.9139(3) 0.6627(3) 0.0529(11) Uani 1.0 2 d .
C11 C 0.5844(4) 0.9070(3) 0.5948(3) 0.0470(10) Uani 1.0 2 d .
C12 C 0.5908(3) 0.8280(3) 0.5852(2) 0.0364(8) Uani 1.0 2 d .
C13 C 0.5606(4) 0.6797(3) 0.7858(2) 0.0449(9) Uani 1.0 2 d .
C14 C 0.5599(6) 1.0011(4) 0.6716(4) 0.086(2) Uani 1.0 2 d .
C15 C 0.6139(4) 0.8264(3) 0.5085(3) 0.0481(10) Uani 1.0 2 d .
C16 C 0.4424(3) 0.4830(2) 0.68211(19) 0.0284(7) Uani 1.0 2 d .
C17 C 0.3603(3) 0.5070(2) 0.63706(18) 0.0287(7) Uani 1.0 2 d .
C18 C 0.2687(3) 0.4720(3) 0.6691(2) 0.0323(7) Uani 1.0 2 d .
C19 C 0.2567(3) 0.4119(3) 0.7415(2) 0.0334(8) Uani 1.0 2 d .
C20 C 0.3446(3) 0.3842(2) 0.7803(2) 0.0338(8) Uani 1.0 2 d .
C21 C 0.4408(3) 0.4148(2) 0.7509(2) 0.0315(7) Uani 1.0 2 d .
C22 C 0.3746(4) 0.5639(3) 0.5588(3) 0.0441(9) Uani 1.0 2 d .
C23 C 0.1588(4) 0.3729(3) 0.7725(3) 0.0486(10) Uani 1.0 2 d .
C24 C 0.5338(3) 0.3765(3) 0.7928(3) 0.0453(10) Uani 1.0 2 d .
C25 C 0.3407(4) 0.8543(3) 0.5708(3) 0.0451(10) Uani 1.0 2 d .
C26 C 0.1964(4) 0.7371(3) 0.5826(3) 0.0418(9) Uani 1.0 2 d .
C27 C 0.1782(3) 0.8036(2) 0.70744(18) 0.0312(7) Uani 1.0 2 d .
C28 C 0.0715(3) 0.7962(3) 0.7224(2) 0.0402(9) Uani 1.0 2 d .
C29 C 0.0026(4) 0.8241(3) 0.7760(3) 0.0523(11) Uani 1.0 2 d .
C30 C 0.0397(4) 0.8591(3) 0.8152(3) 0.0545(12) Uani 1.0 2 d .
C31 C 0.1429(4) 0.8660(3) 0.8023(3) 0.0506(11) Uani 1.0 2 d .
C32 C 0.2135(4) 0.8385(3) 0.7477(2) 0.0409(9) Uani 1.0 2 d .
C33 C 0.2042(3) 0.6344(3) 0.87622(18) 0.0342(8) Uani 1.0 2 d .
C34 C 0.1552(4) 0.6346(3) 0.9532(2) 0.0493(10) Uani 1.0 2 d .
C35 C 0.3353(4) 0.4621(3) 0.9290(2) 0.0425(9) Uani 1.0 2 d .
C36 C 0.4336(4) 0.4993(3) 0.9158(3) 0.0524(11) Uani 1.0 2 d .
C37 C 0.1238(4) 0.4798(3) 0.9084(2) 0.0431(9) Uani 1.0 2 d .
C38 C 0.0234(4) 0.5320(4) 0.8734(3) 0.0547(11) Uani 1.0 2 d .
C39 C 0.2053(3) 1.00593(19) 0.11181(15) 0.0222(6) Uani 1.0 2 d .
C40 C 0.1403(3) 1.0312(2) 0.05805(16) 0.0252(6) Uani 1.0 2 d .
C41 C 0.1119(3) 1.1182(3) 0.01340(17) 0.0281(7) Uani 1.0 2 d .
C42 C 0.1475(3) 1.1840(3) 0.02039(19) 0.0337(8) Uani 1.0 2 d .
C43 C 0.2130(3) 1.1605(2) 0.0729(2) 0.0328(7) Uani 1.0 2 d .
C44 C 0.2409(3) 1.0738(2) 0.11746(17) 0.0269(6) Uani 1.0 2 d .
C45 C 0.0369(3) 1.1410(3) -0.0399(2) 0.0387(8) Uani 1.0 2 d .
C46 C 0.2548(4) 1.2308(3) 0.0795(3) 0.0530(12) Uani 1.0 2 d .
C47 C 0.1215(3) 0.91041(18) 0.23546(16) 0.0221(6) Uani 1.0 2 d .
C48 C 0.1217(3) 0.9401(2) 0.29163(17) 0.0260(6) Uani 1.0 2 d .
C49 C 0.0317(3) 0.9513(2) 0.34227(17) 0.0288(7) Uani 1.0 2 d .
C50 C -0.0630(3) 0.9350(3) 0.33838(17) 0.0305(7) Uani 1.0 2 d .
C51 C -0.0663(3) 0.9065(3) 0.28296(18) 0.0295(7) Uani 1.0 2 d .
C52 C 0.0235(3) 0.8950(2) 0.23240(16) 0.0256(6) Uani 1.0 2 d .
C53 C 0.0403(4) 0.9778(3) 0.4033(2) 0.0382(8) Uani 1.0 2 d .
C54 C -0.1691(3) 0.8912(3) 0.2752(3) 0.0438(9) Uani 1.0 2 d .
C55 C 0.2336(3) 0.83185(19) 0.13612(16) 0.0232(6) Uani 1.0 2 d .
C56 C 0.1989(3) 0.7531(2) 0.17657(17) 0.0257(6) Uani 1.0 2 d .
C57 C 0.2180(3) 0.6856(2) 0.14877(19) 0.0301(7) Uani 1.0 2 d .
C58 C 0.2743(3) 0.6935(3) 0.0800(2) 0.0334(8) Uani 1.0 2 d .
C59 C 0.3097(3) 0.7702(3) 0.03944(19) 0.0325(7) Uani 1.0 2 d .
C60 C 0.2894(3) 0.8383(2) 0.06642(17) 0.0267(6) Uani 1.0 2 d .
C61 C 0.1784(4) 0.6029(3) 0.1929(3) 0.0422(9) Uani 1.0 2 d .
C62 C 0.3715(4) 0.7789(3) -0.0346(3) 0.0459(10) Uani 1.0 2 d .
C63 C 0.3395(3) 0.87938(18) 0.20151(15) 0.0218(6) Uani 1.0 2 d .
C64 C 0.4298(3) 0.9023(2) 0.15209(17) 0.0265(6) Uani 1.0 2 d .
C65 C 0.5311(3) 0.8733(3) 0.17205(17) 0.0287(7) Uani 1.0 2 d .
C66 C 0.5467(3) 0.8214(2) 0.24403(17) 0.0272(7) Uani 1.0 2 d .
C67 C 0.4587(3) 0.79815(19) 0.29350(16) 0.0249(6) Uani 1.0 2 d .
C68 C 0.3574(3) 0.82568(19) 0.27276(16) 0.0235(6) Uani 1.0 2 d .
C69 C 0.6246(3) 0.8981(3) 0.1165(3) 0.0471(10) Uani 1.0 2 d .
C70 C 0.4714(3) 0.7419(3) 0.37072(18) 0.0319(7) Uani 1.0 2 d .
C71 C 1.0688(6) 0.3516(5) 0.5851(4) 0.0817(18) Uani 1.0 2 d .
C72 C 0.8651(4) 0.2992(3) 0.5883(3) 0.0540(11) Uani 1.0 2 d .
C73 C 1.0309(3) 0.3324(3) 0.4486(3) 0.0413(9) Uani 1.0 2 d .
C74 C 1.0797(4) 0.2451(3) 0.4562(3) 0.0486(10) Uani 1.0 2 d .
C75 C 1.1312(4) 0.2204(4) 0.3968(4) 0.0668(15) Uani 1.0 2 d .
C76 C 1.1347(5) 0.2839(6) 0.3274(4) 0.0777(19) Uani 1.0 2 d .
C77 C 1.0864(5) 0.3710(5) 0.3182(3) 0.0704(16) Uani 1.0 2 d .
C78 C 1.0350(4) 0.3945(4) 0.3783(3) 0.0509(11) Uani 1.0 2 d .
B1 B 0.2240(3) 0.9061(2) 0.17210(17) 0.0215(6) Uani 1.0 2 d .
H1 H 0.187(3) 0.595(3) 0.739(2) 0.028(9) Uiso 1.0 2 d .
H3 H 0.7427 0.6625 0.5926 0.0462 Uiso 1.0 2 calc R
H4 H 0.7765 0.5268 0.5798 0.0576 Uiso 1.0 2 calc R
H5 H 0.6429 0.4454 0.6199 0.0530 Uiso 1.0 2 calc R
H9 H 0.5440 0.8437 0.7705 0.0563 Uiso 1.0 2 calc R
H11 H 0.5925 0.9576 0.5529 0.0564 Uiso 1.0 2 calc R
H13A H 0.6214 0.6699 0.8103 0.0539 Uiso 1.0 2 calc R
H13B H 0.5647 0.6280 0.7735 0.0539 Uiso 1.0 2 calc R
H13C H 0.4941 0.6898 0.8183 0.0539 Uiso 1.0 2 calc R
H14A H 0.6271 1.0208 0.6493 0.1037 Uiso 1.0 2 calc R
H14B H 0.5470 0.9933 0.7237 0.1037 Uiso 1.0 2 calc R
H14C H 0.5012 1.0451 0.6477 0.1037 Uiso 1.0 2 calc R
H15A H 0.6797 0.7833 0.5033 0.0577 Uiso 1.0 2 calc R
H15B H 0.6224 0.8847 0.4739 0.0577 Uiso 1.0 2 calc R
H15C H 0.5546 0.8103 0.4985 0.0577 Uiso 1.0 2 calc R
H18 H 0.2121 0.4893 0.6412 0.0388 Uiso 1.0 2 calc R
H20 H 0.3387 0.3429 0.8285 0.0406 Uiso 1.0 2 calc R
H22A H 0.4017 0.6172 0.5524 0.0540 Uiso 1.0 2 calc R
H22B H 0.3080 0.5791 0.5388 0.0678 Uiso 1.0 2 calc R
H22C H 0.4363 0.5304 0.5263 0.0628 Uiso 1.0 2 calc R
H23A H 0.0955 0.4183 0.7574 0.0583 Uiso 1.0 2 calc R
H23B H 0.1524 0.3494 0.8258 0.0583 Uiso 1.0 2 calc R
H23C H 0.1650 0.3254 0.7542 0.0583 Uiso 1.0 2 calc R
H24A H 0.5132 0.3858 0.8398 0.0544 Uiso 1.0 2 calc R
H24B H 0.5933 0.4052 0.7648 0.0544 Uiso 1.0 2 calc R
H24C H 0.5559 0.3134 0.8012 0.0544 Uiso 1.0 2 calc R
H25A H 0.3654 0.8802 0.5985 0.0542 Uiso 1.0 2 calc R
H25B H 0.2922 0.8998 0.5383 0.0542 Uiso 1.0 2 calc R
H25C H 0.4021 0.8287 0.5419 0.0542 Uiso 1.0 2 calc R
H26A H 0.1446 0.7887 0.5583 0.0501 Uiso 1.0 2 calc R
H26B H 0.1590 0.6908 0.6162 0.0501 Uiso 1.0 2 calc R
H26C H 0.2470 0.7157 0.5460 0.0501 Uiso 1.0 2 calc R
H28 H 0.0463 0.7719 0.6955 0.0483 Uiso 1.0 2 calc R
H29 H -0.0699 0.8193 0.7858 0.0627 Uiso 1.0 2 calc R
H30 H -0.0080 0.8786 0.8519 0.0654 Uiso 1.0 2 calc R
H31 H 0.1675 0.8895 0.8301 0.0607 Uiso 1.0 2 calc R
H32 H 0.2858 0.8438 0.7383 0.0491 Uiso 1.0 2 calc R
H33A H 0.2686 0.6598 0.8616 0.0411 Uiso 1.0 2 calc R
H33B H 0.1526 0.6739 0.8424 0.0411 Uiso 1.0 2 calc R
H34A H 0.0902 0.6110 0.9683 0.0592 Uiso 1.0 2 calc R
H34B H 0.1376 0.6948 0.9534 0.0592 Uiso 1.0 2 calc R
H34C H 0.2064 0.5981 0.9872 0.0592 Uiso 1.0 2 calc R
H35A H 0.2981 0.4571 0.9789 0.0510 Uiso 1.0 2 calc R
H35B H 0.3583 0.4022 0.9265 0.0510 Uiso 1.0 2 calc R
H36A H 0.4718 0.5035 0.8669 0.0629 Uiso 1.0 2 calc R
H36B H 0.4804 0.4607 0.9523 0.0629 Uiso 1.0 2 calc R
H36C H 0.4119 0.5579 0.9198 0.0629 Uiso 1.0 2 calc R
H37A H 0.1395 0.4196 0.9071 0.0517 Uiso 1.0 2 calc R
H37B H 0.1098 0.4753 0.9603 0.0517 Uiso 1.0 2 calc R
H38A H 0.0057 0.5911 0.8759 0.0657 Uiso 1.0 2 calc R
H38B H -0.0359 0.5023 0.8995 0.0657 Uiso 1.0 2 calc R
H38C H 0.0360 0.5359 0.8222 0.0657 Uiso 1.0 2 calc R
H40 H 0.1146 0.9876 0.0518 0.0302 Uiso 1.0 2 calc R
H42 H 0.1278 1.2435 -0.0099 0.0404 Uiso 1.0 2 calc R
H44 H 0.2857 1.0599 0.1530 0.0323 Uiso 1.0 2 calc R
H48 H 0.1855 0.9530 0.2953 0.0312 Uiso 1.0 2 calc R
H50 H -0.1244 0.9430 0.3728 0.0366 Uiso 1.0 2 calc R
H52 H 0.0184 0.8761 0.1946 0.0307 Uiso 1.0 2 calc R
H56 H 0.1611 0.7455 0.2243 0.0309 Uiso 1.0 2 calc R
H58 H 0.2883 0.6472 0.0612 0.0401 Uiso 1.0 2 calc R
H60 H 0.3139 0.8906 0.0367 0.0321 Uiso 1.0 2 calc R
H64 H 0.4213 0.9391 0.1032 0.0318 Uiso 1.0 2 calc R
H66 H 0.6157 0.8028 0.2584 0.0326 Uiso 1.0 2 calc R
H68 H 0.2987 0.8075 0.3080 0.0281 Uiso 1.0 2 calc R
H71A H 1.0349 0.3724 0.6260 0.0980 Uiso 1.0 2 calc R
H71B H 1.1220 0.3861 0.5544 0.0980 Uiso 1.0 2 calc R
H71C H 1.1036 0.2896 0.6040 0.0980 Uiso 1.0 2 calc R
H72A H 0.8999 0.2371 0.6071 0.0648 Uiso 1.0 2 calc R
H72B H 0.8111 0.3061 0.5590 0.0648 Uiso 1.0 2 calc R
H72C H 0.8310 0.3198 0.6291 0.0648 Uiso 1.0 2 calc R
H74 H 1.0773 0.2016 0.5035 0.0584 Uiso 1.0 2 calc R
H75 H 1.1638 0.1607 0.4032 0.0802 Uiso 1.0 2 calc R
H76 H 1.1703 0.2677 0.2862 0.0932 Uiso 1.0 2 calc R
H77 H 1.0887 0.4143 0.2707 0.0845 Uiso 1.0 2 calc R
H78 H 1.0017 0.4542 0.3716 0.0611 Uiso 1.0 2 calc R
H79 H 0.918(4) 0.455(4) 0.511(3) 0.065(15) Uiso 1.0 2 d .

loop_
_atom_site_aniso_label
_atom_site_aniso_U_11
_atom_site_aniso_U_22
_atom_site_aniso_U_33
_atom_site_aniso_U_12
_atom_site_aniso_U_13
_atom_site_aniso_U_23
Ru1 0.02184(13) 0.01902(13) 0.02617(13) -0.00396(9) -0.00478(9) -0.00724(9)
S1 0.0214(4) 0.0191(4) 0.0254(4) -0.0034(3) -0.0019(3) -0.0087(3)
P1 0.0340(5) 0.0237(4) 0.0228(4) -0.0087(4) -0.0054(3) -0.0033(3)
Si1 0.0254(4) 0.0227(4) 0.0260(4) -0.0028(4) -0.0023(4) -0.0056(4)
Si2 0.0578(8) 0.0318(6) 0.0507(7) -0.0091(5) 0.0062(6) -0.0069(5)
F1 0.0285(12) 0.106(3) 0.0578(16) -0.0107(14) -0.0168(11) -0.0150(16)
F2 0.0708(18) 0.084(2) 0.0486(15) -0.0003(15) -0.0341(14) -0.0277(15)
F3 0.089(3) 0.0616(17) 0.0644(18) -0.0303(16) -0.0544(17) 0.0265(14)
F4 0.212(5) 0.0469(17) 0.133(4) -0.051(3) -0.126(4) 0.0040(19)
F5 0.093(3) 0.078(3) 0.168(5) -0.062(3) 0.010(3) -0.033(3)
F6 0.094(3) 0.0353(14) 0.143(4) -0.0044(15) -0.047(3) -0.0367(18)
F7 0.135(3) 0.0660(18) 0.0542(16) -0.0428(19) -0.0212(18) -0.0293(14)
F8 0.142(3) 0.0529(16) 0.0447(15) 0.0163(17) -0.0543(18) -0.0219(13)
F9 0.0635(19) 0.170(4) 0.090(3) 0.006(2) -0.0052(17) -0.109(3)
F10 0.0490(15) 0.085(3) 0.115(3) -0.0265(15) -0.0078(16) -0.059(2)
F11 0.076(3) 0.079(3) 0.159(4) -0.0259(19) -0.081(3) 0.009(3)
F12 0.0572(19) 0.225(5) 0.093(3) -0.079(3) 0.0383(18) -0.098(3)
F13 0.062(2) 0.0285(14) 0.202(5) -0.0074(14) -0.014(3) -0.003(2)
F14 0.107(3) 0.087(3) 0.119(3) -0.065(3) -0.052(3) 0.000(3)
F15 0.240(6) 0.073(3) 0.088(3) -0.103(4) 0.065(4) -0.040(2)
F19 0.115(4) 0.128(4) 0.154(5) -0.087(3) 0.052(4) -0.044(4)
F20 0.0334(15) 0.133(4) 0.072(2) 0.0058(17) 0.0131(14) 0.014(2)
F21 0.0434(17) 0.288(7) 0.0343(15) -0.057(3) 0.0054(13) -0.011(3)
F22 0.0484(16) 0.140(4) 0.0465(16) -0.0198(18) -0.0287(13) 0.0172(18)
F23 0.123(3) 0.0341(12) 0.0354(12) -0.0295(15) -0.0238(14) 0.0023(10)
F24 0.117(3) 0.0468(14) 0.0244(11) 0.0068(15) -0.0133(13) -0.0156(10)
C1 0.0211(14) 0.0257(15) 0.0325(16) -0.0046(12) -0.0009(12) -0.0143(13)
C2 0.0256(15) 0.0299(16) 0.0364(17) -0.0087(13) -0.0029(13) -0.0146(14)
C3 0.0243(16) 0.043(2) 0.053(3) -0.0130(15) 0.0050(15) -0.0242(18)
C4 0.0260(18) 0.052(3) 0.074(3) -0.0082(17) 0.0085(18) -0.039(3)
C5 0.0320(19) 0.039(2) 0.070(3) -0.0054(16) 0.0042(18) -0.037(2)
C6 0.0237(15) 0.0274(16) 0.0458(19) -0.0046(13) -0.0014(14) -0.0192(15)
C7 0.0244(15) 0.0297(16) 0.0389(18) -0.0093(13) -0.0048(13) -0.0142(14)
C8 0.0333(17) 0.0346(18) 0.0389(18) -0.0084(14) -0.0080(14) -0.0153(15)
C9 0.056(3) 0.045(3) 0.053(3) -0.0108(19) -0.014(2) -0.0279(19)
C10 0.059(3) 0.033(2) 0.078(4) -0.0102(19) -0.023(3) -0.024(2)
C11 0.050(3) 0.0314(19) 0.059(3) -0.0172(17) -0.016(2) -0.0046(18)
C12 0.0339(18) 0.0366(18) 0.0400(19) -0.0152(15) -0.0066(15) -0.0085(15)
C13 0.058(3) 0.046(3) 0.036(2) -0.0168(19) -0.0122(18) -0.0137(17)
C14 0.120(6) 0.041(3) 0.118(6) -0.017(3) -0.038(5) -0.036(3)
C15 0.045(3) 0.060(3) 0.039(2) -0.023(2) 0.0012(17) -0.0115(19)
C16 0.0241(15) 0.0238(15) 0.0417(18) -0.0039(12) -0.0005(13) -0.0191(14)
C17 0.0277(16) 0.0306(16) 0.0328(16) -0.0033(13) -0.0029(13) -0.0189(14)
C18 0.0284(16) 0.0322(17) 0.0443(19) -0.0038(13) -0.0080(14) -0.0217(15)
C19 0.0308(17) 0.0271(16) 0.049(2) -0.0105(13) -0.0026(15) -0.0188(15)
C20 0.0397(19) 0.0165(14) 0.0444(19) -0.0050(13) -0.0104(15) -0.0076(13)
C21 0.0290(16) 0.0207(14) 0.048(2) 0.0012(13) -0.0111(15) -0.0163(14)
C22 0.049(3) 0.049(3) 0.036(2) -0.0045(19) -0.0014(17) -0.0217(18)
C23 0.041(3) 0.045(3) 0.069(3) -0.0207(18) -0.002(2) -0.025(2)
C24 0.036(2) 0.0332(19) 0.068(3) 0.0058(16) -0.0226(19) -0.0191(19)
C25 0.039(2) 0.036(2) 0.043(2) -0.0088(16) -0.0036(17) 0.0037(16)
C26 0.045(2) 0.041(2) 0.040(2) -0.0004(17) -0.0181(17) -0.0144(17)
C27 0.0330(17) 0.0240(15) 0.0282(16) 0.0025(13) -0.0034(13) -0.0065(13)
C28 0.0323(18) 0.042(2) 0.0352(19) 0.0013(16) -0.0048(15) -0.0078(16)
C29 0.036(2) 0.059(3) 0.045(3) 0.0053(19) 0.0029(18) -0.015(2)
C30 0.063(3) 0.039(3) 0.043(3) 0.013(2) -0.001(2) -0.0143(18)
C31 0.078(4) 0.0314(19) 0.041(2) -0.003(2) -0.014(2) -0.0138(17)
C32 0.051(3) 0.0269(17) 0.043(2) -0.0015(16) -0.0105(17) -0.0112(15)
C33 0.045(2) 0.0296(17) 0.0273(16) -0.0076(15) -0.0048(14) -0.0096(13)
C34 0.075(3) 0.047(3) 0.0313(19) -0.019(3) -0.0006(19) -0.0189(17)
C35 0.058(3) 0.0312(18) 0.0319(18) -0.0036(17) -0.0180(17) -0.0008(15)
C36 0.054(3) 0.050(3) 0.056(3) -0.007(2) -0.029(2) -0.011(2)
C37 0.052(3) 0.044(2) 0.0334(19) -0.0249(18) 0.0040(17) -0.0080(16)
C38 0.039(3) 0.079(4) 0.051(3) -0.027(3) 0.0047(19) -0.024(3)
C39 0.0213(14) 0.0233(14) 0.0201(13) -0.0024(11) -0.0015(11) -0.0077(11)
C40 0.0223(14) 0.0300(16) 0.0238(14) -0.0046(12) -0.0041(12) -0.0098(12)
C41 0.0234(15) 0.0330(16) 0.0229(14) -0.0041(13) -0.0037(12) -0.0054(13)
C42 0.0302(17) 0.0276(16) 0.0347(18) -0.0059(13) -0.0088(14) 0.0006(14)
C43 0.0330(17) 0.0228(15) 0.0390(18) -0.0076(13) -0.0082(14) -0.0038(14)
C44 0.0281(16) 0.0235(15) 0.0290(15) -0.0062(12) -0.0084(13) -0.0057(12)
C45 0.0360(19) 0.040(2) 0.0321(18) -0.0085(16) -0.0122(15) 0.0005(15)
C46 0.059(3) 0.0262(18) 0.075(3) -0.0140(18) -0.032(3) -0.0026(19)
C47 0.0248(14) 0.0192(13) 0.0214(13) -0.0024(11) -0.0057(11) -0.0060(11)
C48 0.0279(15) 0.0255(15) 0.0257(15) -0.0035(12) -0.0060(12) -0.0102(12)
C49 0.0374(17) 0.0255(15) 0.0231(15) -0.0004(13) -0.0072(13) -0.0104(12)
C50 0.0303(16) 0.0336(17) 0.0235(15) -0.0026(14) 0.0008(13) -0.0109(13)
C51 0.0243(15) 0.0329(17) 0.0297(16) -0.0038(13) -0.0026(13) -0.0114(13)
C52 0.0264(15) 0.0279(15) 0.0234(14) -0.0029(12) -0.0048(12) -0.0110(12)
C53 0.047(2) 0.0377(19) 0.0316(17) 0.0005(16) -0.0080(15) -0.0191(15)
C54 0.0309(18) 0.052(3) 0.051(3) -0.0122(17) 0.0010(17) -0.0227(19)
C55 0.0210(14) 0.0249(14) 0.0247(14) -0.0017(11) -0.0072(11) -0.0096(12)
C56 0.0237(14) 0.0260(15) 0.0269(15) -0.0043(12) -0.0055(12) -0.0079(12)
C57 0.0278(16) 0.0268(16) 0.0389(18) -0.0031(13) -0.0127(14) -0.0121(14)
C58 0.0319(17) 0.0333(17) 0.0431(19) 0.0010(14) -0.0127(15) -0.0228(15)
C59 0.0289(16) 0.0389(18) 0.0344(17) 0.0010(14) -0.0088(14) -0.0207(15)
C60 0.0251(15) 0.0290(15) 0.0263(15) -0.0037(12) -0.0029(12) -0.0115(13)
C61 0.041(2) 0.0328(18) 0.058(3) -0.0109(16) -0.0087(18) -0.0181(18)
C62 0.046(3) 0.057(3) 0.045(3) -0.0052(19) -0.0043(18) -0.033(2)
C63 0.0247(14) 0.0204(13) 0.0210(13) -0.0031(11) -0.0045(11) -0.0081(11)
C64 0.0267(15) 0.0269(15) 0.0219(14) -0.0039(12) -0.0028(12) -0.0057(12)
C65 0.0253(15) 0.0318(16) 0.0270(15) -0.0054(13) -0.0027(12) -0.0090(13)
C66 0.0223(14) 0.0294(16) 0.0311(16) -0.0036(12) -0.0076(12) -0.0109(13)
C67 0.0307(16) 0.0228(14) 0.0232(14) -0.0031(12) -0.0084(12) -0.0091(12)
C68 0.0261(15) 0.0219(14) 0.0214(14) -0.0053(12) -0.0022(11) -0.0069(11)
C69 0.0267(18) 0.061(3) 0.038(2) -0.0127(18) -0.0029(15) 0.0005(18)
C70 0.0362(18) 0.0309(17) 0.0269(16) -0.0033(14) -0.0098(14) -0.0076(13)
C71 0.109(5) 0.084(4) 0.067(4) -0.052(4) -0.003(4) -0.026(3)
C72 0.052(3) 0.051(3) 0.046(3) -0.009(2) 0.002(2) -0.008(2)
C73 0.0298(18) 0.041(2) 0.047(3) -0.0092(16) -0.0027(16) -0.0092(17)
C74 0.040(2) 0.045(3) 0.063(3) -0.0127(18) -0.0073(19) -0.018(2)
C75 0.043(3) 0.077(4) 0.109(5) -0.023(3) -0.001(3) -0.060(4)
C76 0.062(4) 0.136(6) 0.076(4) -0.055(4) 0.014(3) -0.070(5)
C77 0.062(3) 0.112(5) 0.047(3) -0.047(4) -0.007(3) -0.020(3)
C78 0.039(2) 0.057(3) 0.051(3) -0.0165(19) -0.0104(18) -0.006(2)
B1 0.0244(16) 0.0216(15) 0.0185(14) -0.0058(13) -0.0049(12) -0.0052(12)

loop_
_atom_type_symbol
_atom_type_description
_atom_type_scat_dispersion_real
_atom_type_scat_dispersion_imag
_atom_type_scat_source
C C 0.0033 0.0016
;
International Tables for Crystallography
(1992, Vol. C, Tables 4.2.6.8 and 6.1.1.4)
;
H H 0.0000 0.0000
;
International Tables for Crystallography
(1992, Vol. C, Table 6.1.1.4)
;
Ru Ru -1.2594 0.8363
;
International Tables for Crystallography
(1992, Vol. C, Tables 4.2.6.8 and 6.1.1.4)
;
Si Si 0.0817 0.0704
;
International Tables for Crystallography
(1992, Vol. C, Tables 4.2.6.8 and 6.1.1.4)
;
P P 0.1023 0.0942
;
International Tables for Crystallography
(1992, Vol. C, Tables 4.2.6.8 and 6.1.1.4)
;
S S 0.1246 0.1234
;
International Tables for Crystallography
(1992, Vol. C, Tables 4.2.6.8 and 6.1.1.4)
;
B B 0.0013 0.0007
;
International Tables for Crystallography
(1992, Vol. C, Tables 4.2.6.8 and 6.1.1.4)
;
F F 0.0171 0.0103
;
International Tables for Crystallography
(1992, Vol. C, Tables 4.2.6.8 and 6.1.1.4)
;

loop_
_geom_angle_atom_site_label_1
_geom_angle_atom_site_label_2
_geom_angle_atom_site_label_3
_geom_angle
_geom_angle_publ_flag
S1 Ru1 P1 94.67(4) yes
S1 Ru1 C16 81.96(10) yes
S1 Ru1 C17 92.29(10) yes
S1 Ru1 C18 123.91(9) yes
S1 Ru1 C19 158.73(10) yes
S1 Ru1 C20 140.69(11) yes
S1 Ru1 C21 104.38(10) yes
P1 Ru1 C16 138.56(11) yes
P1 Ru1 C17 171.35(8) yes
P1 Ru1 C18 139.46(9) yes
P1 Ru1 C19 106.40(10) yes
P1 Ru1 C20 93.57(11) yes
P1 Ru1 C21 106.70(10) yes
C16 Ru1 C17 37.78(14) yes
C16 Ru1 C18 66.68(15) yes
C16 Ru1 C19 80.31(14) yes
C16 Ru1 C20 66.87(13) yes
C16 Ru1 C21 37.14(11) yes
C17 Ru1 C18 35.96(13) yes
C17 Ru1 C19 66.46(14) yes
C17 Ru1 C20 77.78(13) yes
C17 Ru1 C21 66.47(13) yes
C18 Ru1 C19 36.78(13) yes
C18 Ru1 C20 65.45(15) yes
C18 Ru1 C21 77.65(14) yes
C19 Ru1 C20 37.17(15) yes
C19 Ru1 C21 67.19(14) yes
C20 Ru1 C21 36.77(13) yes
Ru1 S1 Si1 107.59(5) yes
Ru1 S1 C1 102.38(12) yes
Si1 S1 C1 114.36(10) yes
Ru1 P1 C33 116.76(11) yes
Ru1 P1 C35 115.68(14) yes
Ru1 P1 C37 113.89(17) yes
C33 P1 C35 103.8(2) yes
C33 P1 C37 103.67(19) yes
C35 P1 C37 101.15(18) yes
S1 Si1 C25 112.82(14) yes
S1 Si1 C26 114.96(13) yes
S1 Si1 C27 97.20(11) yes
C25 Si1 C26 109.1(2) yes
C25 Si1 C27 111.25(19) yes
C26 Si1 C27 111.05(19) yes
C71 Si2 C72 109.7(3) yes
C71 Si2 C73 110.1(3) yes
C72 Si2 C73 112.1(3) yes
F25 F16 F27 131.805(8) yes
F25 F16 C62 66.2(3) yes
F27 F16 C62 67.1(3) yes
F25 F17 F26 118.669(9) yes
F25 F17 C62 60.23(18) yes
F26 F17 C62 60.96(18) yes
F26 F18 F27 115.120(8) yes
F26 F18 C62 57.8(3) yes
F27 F18 C62 60.9(3) yes
F16 F25 F17 114.909(8) yes
F16 F25 C62 62.7(3) yes
F17 F25 C62 61.3(3) yes
F17 F26 F18 125.225(9) yes
F17 F26 C62 70.1(3) yes
F18 F26 C62 63.7(3) yes
F16 F27 F18 110.759(9) yes
F16 F27 C62 61.11(17) yes
F18 F27 C62 58.26(18) yes
S1 C1 C2 122.1(3) yes
S1 C1 C6 117.1(3) yes
C2 C1 C6 120.4(3) yes
C1 C2 C3 117.3(4) yes
C1 C2 C7 125.4(3) yes
C3 C2 C7 117.2(4) yes
C2 C3 C4 122.2(4) yes
C3 C4 C5 120.0(4) yes
C4 C5 C6 119.8(5) yes
C1 C6 C5 120.3(4) yes
C1 C6 C16 119.4(3) yes
C5 C6 C16 120.3(4) yes
C2 C7 C8 120.4(3) yes
C2 C7 C12 119.3(4) yes
C8 C7 C12 119.9(4) yes
C7 C8 C9 118.8(4) yes
C7 C8 C13 123.0(4) yes
C9 C8 C13 118.2(4) yes
C8 C9 C10 122.0(5) yes
C9 C10 C11 118.4(5) yes
C9 C10 C14 120.4(6) yes
C11 C10 C14 121.1(5) yes
C10 C11 C12 122.2(4) yes
C7 C12 C11 118.6(4) yes
C7 C12 C15 123.2(5) yes
C11 C12 C15 118.2(4) yes
Ru1 C16 C6 118.2(3) yes
Ru1 C16 C17 75.74(19) yes
Ru1 C16 C21 75.88(19) yes
C6 C16 C17 117.4(3) yes
C6 C16 C21 120.8(4) yes
C17 C16 C21 121.8(4) yes
Ru1 C17 C16 66.5(2) yes
Ru1 C17 C18 71.1(3) yes
Ru1 C17 C22 136.1(3) yes
C16 C17 C18 117.3(3) yes
C16 C17 C22 121.1(4) yes
C18 C17 C22 121.5(4) yes
Ru1 C18 C17 73.0(3) yes
Ru1 C18 C19 70.6(3) yes
C17 C18 C19 122.8(4) yes
Ru1 C19 C18 72.6(3) yes
Ru1 C19 C20 70.6(3) yes
Ru1 C19 C23 132.3(3) yes
C18 C19 C20 117.1(4) yes
C18 C19 C23 120.9(4) yes
C20 C19 C23 121.8(4) yes
Ru1 C20 C19 72.2(2) yes
Ru1 C20 C21 74.08(19) yes
C19 C20 C21 123.4(3) yes
Ru1 C21 C16 66.99(17) yes
Ru1 C21 C20 69.15(17) yes
Ru1 C21 C24 134.4(4) yes
C16 C21 C20 116.5(4) yes
C16 C21 C24 123.3(4) yes
C20 C21 C24 120.3(3) yes
Si1 C27 C28 120.2(4) yes
Si1 C27 C32 120.9(3) yes
C28 C27 C32 118.9(4) yes
C27 C28 C29 120.5(5) yes
C28 C29 C30 119.6(5) yes
C29 C30 C31 121.0(5) yes
C30 C31 C32 119.9(6) yes
C27 C32 C31 120.1(5) yes
P1 C33 C34 116.5(3) yes
P1 C35 C36 113.8(3) yes
P1 C37 C38 113.8(3) yes
C40 C39 C44 115.7(3) yes
C40 C39 B1 121.7(4) yes
C44 C39 B1 121.9(3) yes
C39 C40 C41 122.1(4) yes
C40 C41 C42 121.0(4) yes
C40 C41 C45 119.1(4) yes
C42 C41 C45 119.8(3) yes
C41 C42 C43 118.0(3) yes
C42 C43 C44 120.9(4) yes
C42 C43 C46 118.5(3) yes
C44 C43 C46 120.6(4) yes
C39 C44 C43 122.3(4) yes
F1 C45 F2 104.9(4) yes
F1 C45 F3 107.4(3) yes
F1 C45 C41 111.9(3) yes
F2 C45 F3 106.2(4) yes
F2 C45 C41 112.5(3) yes
F3 C45 C41 113.4(4) yes
F4 C46 F5 105.6(5) yes
F4 C46 F6 110.1(5) yes
F4 C46 C43 114.3(4) yes
F5 C46 F6 102.4(4) yes
F5 C46 C43 110.5(5) yes
F6 C46 C43 113.0(5) yes
C48 C47 C52 115.5(3) yes
C48 C47 B1 121.8(3) yes
C52 C47 B1 122.3(4) yes
C47 C48 C49 122.3(4) yes
C48 C49 C50 121.0(4) yes
C48 C49 C53 119.0(4) yes
C50 C49 C53 120.0(3) yes
C49 C50 C51 118.2(3) yes
C50 C51 C52 121.0(4) yes
C50 C51 C54 119.8(4) yes
C52 C51 C54 119.2(4) yes
C47 C52 C51 122.0(4) yes
F7 C53 F8 105.1(4) yes
F7 C53 F9 105.4(4) yes
F7 C53 C49 113.1(3) yes
F8 C53 F9 107.2(4) yes
F8 C53 C49 111.9(4) yes
F9 C53 C49 113.4(4) yes
F10 C54 F11 103.6(5) yes
F10 C54 F12 106.2(5) yes
F10 C54 C51 113.4(4) yes
F11 C54 F12 106.5(4) yes
F11 C54 C51 113.2(4) yes
F12 C54 C51 113.2(5) yes
C56 C55 C60 116.0(4) yes
C56 C55 B1 122.0(3) yes
C60 C55 B1 121.6(3) yes
C55 C56 C57 122.0(3) yes
C56 C57 C58 120.8(4) yes
C56 C57 C61 120.7(4) yes
C58 C57 C61 118.6(4) yes
C57 C58 C59 118.2(4) yes
C58 C59 C60 121.3(4) yes
C58 C59 C62 118.6(4) yes
C60 C59 C62 120.1(4) yes
C55 C60 C59 121.8(3) yes
F13 C61 F14 104.8(5) yes
F13 C61 F15 105.5(4) yes
F13 C61 C57 113.4(4) yes
F14 C61 F15 104.5(5) yes
F14 C61 C57 112.9(4) yes
F15 C61 C57 114.7(5) yes
F16 C62 F17 102.6(3) yes
F16 C62 F18 105.1(5) yes
F16 C62 F25 51.08(16) yes
F16 C62 F26 131.4(4) yes
F16 C62 F27 51.8(3) yes
F16 C62 C59 114.7(4) yes
F17 C62 F18 102.2(3) yes
F17 C62 F25 58.5(2) yes
F17 C62 F26 48.9(2) yes
F17 C62 F27 134.8(4) yes
F17 C62 C59 115.7(5) yes
F18 C62 F25 134.9(4) yes
F18 C62 F26 58.50(19) yes
F18 C62 F27 60.9(3) yes
F18 C62 C59 114.9(3) yes
F25 C62 F26 105.5(4) yes
F25 C62 F27 102.1(4) yes
F25 C62 C59 110.1(4) yes
F26 C62 F27 115.8(4) yes
F26 C62 C59 113.4(4) yes
F27 C62 C59 109.3(4) yes
C64 C63 C68 116.0(3) yes
C64 C63 B1 119.7(3) yes
C68 C63 B1 123.9(3) yes
C63 C64 C65 122.3(3) yes
C64 C65 C66 120.7(3) yes
C64 C65 C69 119.8(3) yes
C66 C65 C69 119.6(3) yes
C65 C66 C67 117.9(3) yes
C66 C67 C68 121.2(3) yes
C66 C67 C70 119.9(3) yes
C68 C67 C70 118.9(3) yes
C63 C68 C67 121.9(3) yes
F19 C69 F20 99.2(5) yes
F19 C69 F21 101.4(5) yes
F19 C69 C65 111.7(5) yes
F20 C69 F21 113.3(4) yes
F20 C69 C65 113.7(4) yes
F21 C69 C65 115.5(4) yes
F22 C70 F23 105.2(4) yes
F22 C70 F24 106.5(4) yes
F22 C70 C67 114.0(3) yes
F23 C70 F24 104.7(3) yes
F23 C70 C67 112.5(4) yes
F24 C70 C67 113.2(3) yes
Si2 C73 C74 120.8(3) yes
Si2 C73 C78 121.5(4) yes
C74 C73 C78 117.6(5) yes
C73 C74 C75 121.9(4) yes
C74 C75 C76 119.2(6) yes
C75 C76 C77 120.2(7) yes
C76 C77 C78 119.8(5) yes
C73 C78 C77 121.4(5) yes
C39 B1 C47 103.3(3) yes
C39 B1 C55 112.0(3) yes
C39 B1 C63 111.2(3) yes
C47 B1 C55 113.8(3) yes
C47 B1 C63 113.7(3) yes
C55 B1 C63 103.1(3) yes
S1 Ru1 H1 86.7(16) no
P1 Ru1 H1 77.5(15) no
C16 Ru1 H1 142.7(14) no
C17 Ru1 H1 108.0(16) no
C18 Ru1 H1 91.5(18) no
C19 Ru1 H1 100.4(17) no
C20 Ru1 H1 132.6(16) no
C21 Ru1 H1 167.5(18) no
C71 Si2 H79 103(3) no
C72 Si2 H79 109(2) no
C73 Si2 H79 112(3) no
C2 C3 H3 118.915 no
C4 C3 H3 118.925 no
C3 C4 H4 120.010 no
C5 C4 H4 120.000 no
C4 C5 H5 120.087 no
C6 C5 H5 120.088 no
C8 C9 H9 119.021 no
C10 C9 H9 119.028 no
C10 C11 H11 118.927 no
C12 C11 H11 118.908 no
C8 C13 H13A 109.481 no
C8 C13 H13B 109.466 no
C8 C13 H13C 109.472 no
H13A C13 H13B 109.468 no
H13A C13 H13C 109.478 no
H13B C13 H13C 109.463 no
C10 C14 H14A 109.477 no
C10 C14 H14B 109.475 no
C10 C14 H14C 109.476 no
H14A C14 H14B 109.465 no
H14A C14 H14C 109.468 no
H14B C14 H14C 109.467 no
C12 C15 H15A 109.465 no
C12 C15 H15B 109.468 no
C12 C15 H15C 109.470 no
H15A C15 H15B 109.474 no
H15A C15 H15C 109.475 no
H15B C15 H15C 109.475 no
Ru1 C18 H18 130.705 no
C17 C18 H18 118.626 no
C19 C18 H18 118.612 no
Ru1 C20 H20 127.699 no
C19 C20 H20 118.283 no
C21 C20 H20 118.295 no
C17 C22 H22A 111.260 no
C17 C22 H22B 109.608 no
C17 C22 H22C 111.524 no
H22A C22 H22B 112.818 no
H22A C22 H22C 103.954 no
H22B C22 H22C 107.526 no
C19 C23 H23A 109.471 no
C19 C23 H23B 109.464 no
C19 C23 H23C 109.469 no
H23A C23 H23B 109.469 no
H23A C23 H23C 109.476 no
H23B C23 H23C 109.479 no
C21 C24 H24A 109.466 no
C21 C24 H24B 109.477 no
C21 C24 H24C 109.483 no
H24A C24 H24B 109.466 no
H24A C24 H24C 109.462 no
H24B C24 H24C 109.473 no
Si1 C25 H25A 109.468 no
Si1 C25 H25B 109.475 no
Si1 C25 H25C 109.471 no
H25A C25 H25B 109.455 no
H25A C25 H25C 109.470 no
H25B C25 H25C 109.488 no
Si1 C26 H26A 109.465 no
Si1 C26 H26B 109.479 no
Si1 C26 H26C 109.473 no
H26A C26 H26B 109.470 no
H26A C26 H26C 109.469 no
H26B C26 H26C 109.473 no
C27 C28 H28 119.773 no
C29 C28 H28 119.765 no
C28 C29 H29 120.206 no
C30 C29 H29 120.214 no
C29 C30 H30 119.468 no
C31 C30 H30 119.483 no
C30 C31 H31 120.045 no
C32 C31 H31 120.042 no
C27 C32 H32 119.923 no
C31 C32 H32 119.941 no
P1 C33 H33A 108.165 no
P1 C33 H33B 108.169 no
C34 C33 H33A 108.161 no
C34 C33 H33B 108.165 no
H33A C33 H33B 107.335 no
C33 C34 H34A 109.472 no
C33 C34 H34B 109.471 no
C33 C34 H34C 109.474 no
H34A C34 H34B 109.472 no
H34A C34 H34C 109.473 no
H34B C34 H34C 109.466 no
P1 C35 H35A 108.810 no
P1 C35 H35B 108.814 no
C36 C35 H35A 108.797 no
C36 C35 H35B 108.808 no
H35A C35 H35B 107.686 no
C35 C36 H36A 109.461 no
C35 C36 H36B 109.471 no
C35 C36 H36C 109.466 no
H36A C36 H36B 109.478 no
H36A C36 H36C 109.474 no
H36B C36 H36C 109.477 no
P1 C37 H37A 108.803 no
P1 C37 H37B 108.797 no
C38 C37 H37A 108.804 no
C38 C37 H37B 108.810 no
H37A C37 H37B 107.678 no
C37 C38 H38A 109.465 no
C37 C38 H38B 109.471 no
C37 C38 H38C 109.475 no
H38A C38 H38B 109.472 no
H38A C38 H38C 109.468 no
H38B C38 H38C 109.476 no
C39 C40 H40 118.935 no
C41 C40 H40 118.919 no
C41 C42 H42 121.014 no
C43 C42 H42 121.017 no
C39 C44 H44 118.879 no
C43 C44 H44 118.862 no
C47 C48 H48 118.846 no
C49 C48 H48 118.838 no
C49 C50 H50 120.899 no
C51 C50 H50 120.907 no
C47 C52 H52 118.997 no
C51 C52 H52 118.999 no
C55 C56 H56 119.007 no
C57 C56 H56 119.021 no
C57 C58 H58 120.898 no
C59 C58 H58 120.892 no
C55 C60 H60 119.113 no
C59 C60 H60 119.103 no
C63 C64 H64 118.871 no
C65 C64 H64 118.873 no
C65 C66 H66 121.045 no
C67 C66 H66 121.046 no
C63 C68 H68 119.039 no
C67 C68 H68 119.039 no
Si2 C71 H71A 109.471 no
Si2 C71 H71B 109.473 no
Si2 C71 H71C 109.469 no
H71A C71 H71B 109.474 no
H71A C71 H71C 109.467 no
H71B C71 H71C 109.473 no
Si2 C72 H72A 109.476 no
Si2 C72 H72B 109.477 no
Si2 C72 H72C 109.473 no
H72A C72 H72B 109.461 no
H72A C72 H72C 109.465 no
H72B C72 H72C 109.476 no
C73 C74 H74 119.083 no
C75 C74 H74 119.064 no
C74 C75 H75 120.395 no
C76 C75 H75 120.390 no
C75 C76 H76 119.905 no
C77 C76 H76 119.891 no
C76 C77 H77 120.123 no
C78 C77 H77 120.118 no
C73 C78 H78 119.322 no
C77 C78 H78 119.326 no

loop_
_geom_bond_atom_site_label_1
_geom_bond_atom_site_label_2
_geom_bond_distance
_geom_bond_publ_flag
Ru1 S1 2.3882(10) yes
Ru1 P1 2.3049(10) yes
Ru1 C16 2.159(4) yes
Ru1 C17 2.282(4) yes
Ru1 C18 2.257(5) yes
Ru1 C19 2.231(5) yes
Ru1 C20 2.210(3) yes
Ru1 C21 2.275(3) yes
S1 Si1 2.2445(11) yes
S1 C1 1.815(3) yes
P1 C33 1.824(4) yes
P1 C35 1.831(5) yes
P1 C37 1.834(5) yes
Si1 C25 1.846(4) yes
Si1 C26 1.857(6) yes
Si1 C27 1.851(4) yes
Si2 C71 1.847(9) yes
Si2 C72 1.860(5) yes
Si2 C73 1.868(5) yes
F1 C45 1.325(5) yes
F2 C45 1.328(6) yes
F3 C45 1.327(5) yes
F4 C46 1.280(8) yes
F5 C46 1.353(7) yes
F6 C46 1.313(5) yes
F7 C53 1.319(6) yes
F8 C53 1.319(5) yes
F9 C53 1.314(5) yes
F10 C54 1.315(7) yes
F11 C54 1.314(6) yes
F12 C54 1.311(6) yes
F13 C61 1.300(5) yes
F14 C61 1.311(8) yes
F15 C61 1.293(7) yes
F16 F25 1.07710(11) yes
F16 F27 1.10417(15) yes
F16 C62 1.230(5) yes
F17 F25 1.24411(15) yes
F17 F26 1.02629(14) yes
F17 C62 1.280(5) yes
F18 F26 1.19876(13) yes
F18 F27 1.29456(15) yes
F18 C62 1.260(5) yes
F19 C69 1.334(9) yes
F20 C69 1.295(5) yes
F21 C69 1.264(6) yes
F22 C70 1.321(5) yes
F23 C70 1.327(5) yes
F24 C70 1.323(5) yes
F25 C62 1.267(4) yes
F26 C62 1.190(5) yes
F27 C62 1.294(6) yes
C1 C2 1.411(6) yes
C1 C6 1.405(6) yes
C2 C3 1.401(5) yes
C2 C7 1.497(6) yes
C3 C4 1.379(7) yes
C4 C5 1.386(7) yes
C5 C6 1.387(5) yes
C6 C16 1.503(5) yes
C7 C8 1.397(6) yes
C7 C12 1.411(5) yes
C8 C9 1.400(7) yes
C8 C13 1.502(5) yes
C9 C10 1.382(6) yes
C10 C11 1.375(8) yes
C10 C14 1.527(9) yes
C11 C12 1.397(7) yes
C12 C15 1.508(7) yes
C16 C17 1.443(6) yes
C16 C21 1.416(5) yes
C17 C18 1.401(5) yes
C17 C22 1.491(5) yes
C18 C19 1.416(5) yes
C19 C20 1.416(6) yes
C19 C23 1.506(6) yes
C20 C21 1.416(6) yes
C21 C24 1.499(6) yes
C27 C28 1.399(6) yes
C27 C32 1.382(7) yes
C28 C29 1.379(6) yes
C29 C30 1.381(9) yes
C30 C31 1.355(8) yes
C31 C32 1.401(6) yes
C33 C34 1.530(6) yes
C35 C36 1.519(8) yes
C37 C38 1.526(6) yes
C39 C40 1.398(5) yes
C39 C44 1.404(6) yes
C39 B1 1.642(4) yes
C40 C41 1.390(4) yes
C41 C42 1.386(7) yes
C41 C45 1.494(6) yes
C42 C43 1.386(6) yes
C43 C44 1.386(4) yes
C43 C46 1.500(8) yes
C47 C48 1.400(6) yes
C47 C52 1.407(5) yes
C47 B1 1.632(5) yes
C48 C49 1.393(5) yes
C49 C50 1.376(6) yes
C49 C53 1.493(7) yes
C50 C51 1.385(6) yes
C51 C52 1.391(5) yes
C51 C54 1.501(7) yes
C55 C56 1.403(5) yes
C55 C60 1.399(5) yes
C55 B1 1.638(6) yes
C56 C57 1.392(6) yes
C57 C58 1.382(5) yes
C57 C61 1.498(6) yes
C58 C59 1.379(5) yes
C59 C60 1.389(6) yes
C59 C62 1.492(6) yes
C63 C64 1.400(4) yes
C63 C68 1.400(4) yes
C63 B1 1.644(5) yes
C64 C65 1.385(5) yes
C65 C66 1.399(5) yes
C65 C69 1.492(5) yes
C66 C67 1.379(5) yes
C67 C68 1.392(5) yes
C67 C70 1.492(5) yes
C73 C74 1.399(6) yes
C73 C78 1.395(6) yes
C74 C75 1.382(9) yes
C75 C76 1.391(9) yes
C76 C77 1.389(11) yes
C77 C78 1.384(9) yes
Ru1 H1 1.58(4) no
Si2 H79 1.42(5) no
C3 H3 0.950 no
C4 H4 0.950 no
C5 H5 0.950 no
C9 H9 0.950 no
C11 H11 0.950 no
C13 H13A 0.980 no
C13 H13B 0.980 no
C13 H13C 0.980 no
C14 H14A 0.980 no
C14 H14B 0.980 no
C14 H14C 0.980 no
C15 H15A 0.980 no
C15 H15B 0.980 no
C15 H15C 0.980 no
C18 H18 0.950 no
C20 H20 0.950 no
C22 H22A 1.010 no
C22 H22B 0.979 no
C22 H22C 1.091 no
C23 H23A 0.980 no
C23 H23B 0.980 no
C23 H23C 0.980 no
C24 H24A 0.980 no
C24 H24B 0.980 no
C24 H24C 0.980 no
C25 H25A 0.980 no
C25 H25B 0.980 no
C25 H25C 0.980 no
C26 H26A 0.980 no
C26 H26B 0.980 no
C26 H26C 0.980 no
C28 H28 0.950 no
C29 H29 0.950 no
C30 H30 0.950 no
C31 H31 0.950 no
C32 H32 0.950 no
C33 H33A 0.990 no
C33 H33B 0.990 no
C34 H34A 0.980 no
C34 H34B 0.980 no
C34 H34C 0.980 no
C35 H35A 0.990 no
C35 H35B 0.990 no
C36 H36A 0.980 no
C36 H36B 0.980 no
C36 H36C 0.980 no
C37 H37A 0.990 no
C37 H37B 0.990 no
C38 H38A 0.980 no
C38 H38B 0.980 no
C38 H38C 0.980 no
C40 H40 0.950 no
C42 H42 0.950 no
C44 H44 0.950 no
C48 H48 0.950 no
C50 H50 0.950 no
C52 H52 0.950 no
C56 H56 0.950 no
C58 H58 0.950 no
C60 H60 0.950 no
C64 H64 0.950 no
C66 H66 0.950 no
C68 H68 0.950 no
C71 H71A 0.980 no
C71 H71B 0.980 no
C71 H71C 0.980 no
C72 H72A 0.980 no
C72 H72B 0.980 no
C72 H72C 0.980 no
C74 H74 0.950 no
C75 H75 0.950 no
C76 H76 0.950 no
C77 H77 0.950 no
C78 H78 0.950 no

loop_
_geom_contact_atom_site_label_1
_geom_contact_atom_site_label_2
_geom_contact_distance
_geom_contact_publ_flag
_geom_contact_site_symmetry_2
S1 C7 3.259(4) no .
S1 C8 3.480(5) no .
S1 C13 3.390(6) no .
S1 C32 3.517(4) no .
S1 C33 3.569(4) no .
F1 C40 3.045(4) no .
F1 C42 3.281(6) no .
F2 C40 2.830(5) no .
F2 C42 3.527(7) no .
F3 C42 2.740(6) no .
F4 C42 3.582(8) no .
F4 C44 2.749(7) no .
F5 C42 3.039(7) no .
F5 C44 3.306(6) no .
F6 C42 2.795(7) no .
F6 C44 3.542(5) no .
F7 C48 2.847(6) no .
F7 C50 3.505(7) no .
F8 C48 3.030(5) no .
F8 C50 3.284(6) no .
F9 C50 2.725(7) no .
F10 C50 3.542(7) no .
F10 C52 2.828(5) no .
F11 C50 3.277(7) no .
F11 C52 3.092(5) no .
F12 C50 2.741(7) no .
F13 C56 3.440(5) no .
F13 C58 2.910(5) no .
F14 C56 3.411(7) no .
F14 C58 2.947(6) no .
F15 C56 2.749(6) no .
F16 C58 3.079(4) no .
F16 C60 3.218(4) no .
F17 C58 3.566(4) no .
F17 C60 2.780(3) no .
F18 C58 2.797(4) no .
F18 C60 3.502(4) no .
F19 C64 3.231(7) no .
F19 C66 3.135(6) no .
F20 C64 3.561(5) no .
F20 C66 2.764(4) no .
F21 C64 2.753(5) no .
F21 C66 3.584(5) no .
F22 C66 2.716(5) no .
F23 C66 3.403(4) no .
F23 C68 2.941(4) no .
F24 C66 3.429(4) no .
F24 C68 2.936(5) no .
F25 C58 3.423(4) no .
F25 C60 2.762(4) no .
F26 C58 3.192(4) no .
F26 C60 3.012(4) no .
F27 C58 2.640(4) no .
F27 C60 3.523(4) no .
C1 C4 2.784(5) no .
C1 C8 3.293(7) no .
C1 C13 3.335(7) no .
C1 C17 3.260(6) no .
C1 C21 3.466(5) no .
C1 C22 3.472(8) no .
C2 C5 2.818(7) no .
C2 C13 2.972(7) no .
C2 C15 2.971(5) no .
C3 C6 2.765(6) no .
C3 C8 3.483(7) no .
C3 C12 3.110(6) no .
C3 C15 3.145(6) no .
C5 C17 3.464(6) no .
C5 C21 3.306(5) no .
C5 C24 3.379(6) no .
C6 C22 2.929(7) no .
C6 C24 3.024(5) no .
C7 C10 2.805(7) no .
C7 C25 3.488(6) no .
C8 C11 2.777(5) no .
C9 C12 2.777(7) no .
C12 C25 3.269(6) no .
C15 C25 3.490(6) no .
C22 C26 3.326(6) no .
C25 C32 3.497(6) no .
C26 C28 3.269(6) no .
C27 C30 2.770(6) no .
C27 C33 3.503(5) no .
C28 C31 2.761(8) no .
C29 C32 2.766(7) no .
C31 C33 3.532(5) no .
C32 C33 3.430(5) no .
C33 C36 3.298(6) no .
C33 C38 3.332(8) no .
C34 C35 3.331(6) no .
C34 C37 3.226(8) no .
C39 C42 2.848(4) no .
C39 C48 3.347(4) no .
C39 C52 3.377(4) no .
C39 C60 3.141(5) no .
C39 C64 3.102(5) no .
C40 C43 2.752(6) no .
C40 C47 3.340(4) no .
C40 C55 3.136(4) no .
C40 C60 3.270(5) no .
C41 C44 2.748(6) no .
C44 C47 3.365(5) no .
C44 C63 3.113(4) no .
C44 C64 3.213(4) no .
C47 C50 2.850(5) no .
C47 C56 3.141(5) no .
C47 C68 3.173(5) no .
C48 C51 2.748(6) no .
C48 C63 3.155(4) no .
C48 C68 3.197(4) no .
C49 C52 2.752(6) no .
C52 C55 3.165(4) no .
C52 C56 3.186(5) no .
C55 C58 2.842(6) no .
C55 C64 3.255(6) no .
C55 C68 3.459(6) no .
C56 C59 2.746(5) no .
C56 C63 3.419(6) no .
C57 C60 2.754(5) no .
C60 C63 3.289(6) no .
C60 C64 3.404(6) no .
C63 C66 2.846(5) no .
C64 C67 2.751(4) no .
C65 C68 2.755(5) no .
C72 C74 3.579(7) no .
C73 C76 2.800(9) no .
C74 C77 2.764(7) no .
C75 C78 2.776(8) no .
F1 F2 3.481(5) no 2_575
F1 F16 3.499(3) no 2_575
F1 C58 3.501(4) no 2_575
F1 C59 3.291(5) no 2_575
F1 C60 3.341(5) no 2_575
F2 F1 3.481(5) no 2_575
F2 F10 3.438(5) no 2_575
F2 F11 3.418(6) no 2_575
F2 F20 3.342(5) no 2_675
F2 C40 3.579(6) no 2_575
F2 C52 3.442(5) no 2_575
F3 F10 3.573(6) no 2_575
F3 F14 3.225(5) no 2_575
F3 F20 3.183(5) no 2_675
F3 C23 3.405(5) no 1_564
F3 C57 3.541(5) no 2_575
F4 F17 3.584(5) no 2_675
F4 F26 3.372(5) no 2_675
F4 C9 3.488(8) no 2_676
F5 F17 3.169(5) no 2_675
F5 F18 3.344(5) no 2_675
F5 F26 2.629(5) no 2_675
F5 C35 3.279(6) no 1_564
F6 C37 3.533(5) no 1_564
F7 F9 3.346(5) no 2_576
F7 C28 3.296(5) no 2_576
F7 C29 3.376(6) no 2_576
F7 C75 3.325(9) no 1_465
F8 F9 2.908(7) no 2_576
F8 C26 3.298(5) no .
F9 F7 3.346(5) no 2_576
F9 F8 2.908(7) no 2_576
F9 F9 3.064(7) no 2_576
F9 C53 3.361(7) no 2_576
F10 F2 3.438(5) no 2_575
F10 F3 3.573(6) no 2_575
F10 F20 3.234(6) no 1_455
F10 C23 3.570(7) no 2_566
F10 C71 3.572(7) no 2_666
F11 F2 3.418(6) no 2_575
F11 F19 2.956(9) no 1_455
F11 F20 3.555(8) no 1_455
F11 C31 3.235(7) no 2_576
F12 C15 3.480(6) no 1_455
F13 C24 3.580(7) no 2_666
F14 F3 3.225(5) no 2_575
F14 C23 3.454(6) no 2_566
F14 C38 3.398(9) no 2_566
F16 F1 3.499(3) no 2_575
F16 C31 3.291(6) no 1_554
F17 F4 3.584(5) no 2_675
F17 F5 3.169(5) no 2_675
F17 F19 3.020(5) no 2_675
F18 F5 3.344(5) no 2_675
F19 F11 2.956(9) no 1_655
F19 F17 3.020(5) no 2_675
F19 F25 2.805(6) no 2_675
F20 F2 3.342(5) no 2_675
F20 F3 3.183(5) no 2_675
F20 F10 3.234(6) no 1_655
F20 F11 3.555(8) no 1_655
F20 C23 3.533(6) no 2_666
F20 C41 3.216(5) no 2_675
F20 C42 3.271(6) no 2_675
F20 C45 3.399(5) no 2_675
F21 C39 3.590(4) no 2_675
F21 C40 3.598(5) no 2_675
F21 C41 3.557(5) no 2_675
F21 C42 3.492(5) no 2_675
F21 C43 3.434(6) no 2_675
F21 C44 3.477(5) no 2_675
F23 C5 3.347(7) no 2_666
F23 C16 3.243(5) no 2_666
F23 C17 3.478(5) no 2_666
F23 C21 3.483(5) no 2_666
F23 C22 3.186(5) no .
F24 C14 3.527(7) no 2_676
F24 C25 3.586(6) no .
F25 F19 2.805(6) no 2_675
F26 F4 3.372(5) no 2_675
F26 F5 2.629(5) no 2_675
F26 C46 3.592(5) no 2_675
F27 C33 3.455(5) no 1_554
F27 C34 3.232(6) no 1_554
C5 F23 3.347(7) no 2_666
C9 F4 3.488(8) no 2_676
C12 C75 3.599(7) no 2_766
C14 F24 3.527(7) no 2_676
C15 F12 3.480(6) no 1_655
C16 F23 3.243(5) no 2_666
C17 F23 3.478(5) no 2_666
C20 C66 3.547(5) no 2_666
C21 F23 3.483(5) no 2_666
C22 F23 3.186(5) no .
C23 F3 3.405(5) no 1_546
C23 F10 3.570(7) no 2_566
C23 F14 3.454(6) no 2_566
C23 F20 3.533(6) no 2_666
C24 F13 3.580(7) no 2_666
C24 C57 3.479(6) no 2_666
C25 F24 3.586(6) no .
C26 F8 3.298(5) no .
C28 F7 3.296(5) no 2_576
C29 F7 3.376(6) no 2_576
C29 C49 3.579(6) no 2_576
C30 C42 3.586(6) no 2_576
C30 C43 3.578(6) no 2_576
C31 F11 3.235(7) no 2_576
C31 F16 3.291(6) no 1_556
C31 C50 3.530(5) no 2_576
C31 C51 3.504(5) no 2_576
C33 F27 3.455(5) no 1_556
C34 F27 3.232(6) no 1_556
C35 F5 3.279(6) no 1_546
C37 F6 3.533(5) no 1_546
C38 F14 3.398(9) no 2_566
C39 F21 3.590(4) no 2_675
C40 F2 3.579(6) no 2_575
C40 F21 3.598(5) no 2_675
C41 F20 3.216(5) no 2_675
C41 F21 3.557(5) no 2_675
C42 F20 3.271(6) no 2_675
C42 F21 3.492(5) no 2_675
C42 C30 3.586(6) no 2_576
C43 F21 3.434(6) no 2_675
C43 C30 3.578(6) no 2_576
C44 F21 3.477(5) no 2_675
C45 F20 3.399(5) no 2_675
C46 F26 3.592(5) no 2_675
C49 C29 3.579(6) no 2_576
C50 C31 3.530(5) no 2_576
C51 C31 3.504(5) no 2_576
C52 F2 3.442(5) no 2_575
C53 F9 3.361(7) no 2_576
C57 F3 3.541(5) no 2_575
C57 C24 3.479(6) no 2_666
C58 F1 3.501(4) no 2_575
C59 F1 3.291(5) no 2_575
C60 F1 3.341(5) no 2_575
C66 C20 3.547(5) no 2_666
C71 F10 3.572(7) no 2_666
C75 F7 3.325(9) no 1_645
C75 C12 3.599(7) no 2_766
Ru1 H23A 3.5855 no .
Ru1 H24A 3.5443 no .
Ru1 H26B 3.4039 no .
Ru1 H33B 3.5739 no .
Ru1 H35B 3.5670 no .
Ru1 H36A 3.5375 no .
Ru1 H37A 3.5554 no .
Ru1 H38C 3.4339 no .
S1 H13B 2.9393 no .
S1 H13C 3.3059 no .
S1 H22A 3.3242 no .
S1 H25A 3.5667 no .
S1 H25C 3.4999 no .
S1 H26B 3.5309 no .
S1 H32 3.3355 no .
S1 H33A 3.1209 no .
S1 H33B 3.5487 no .
S1 H36A 3.4888 no .
P1 H20 3.3185 no .
P1 H34A 3.0189 no .
P1 H34C 3.0293 no .
P1 H36A 2.9610 no .
P1 H36C 2.9677 no .
P1 H38A 2.9770 no .
P1 H38C 2.9692 no .
Si1 H1 3.17(4) no .
Si1 H22A 3.4152 no .
Si1 H28 2.9080 no .
Si1 H32 2.9088 no .
Si2 H74 2.9237 no .
Si2 H78 2.9385 no .
F1 H40 3.0054 no .
F1 H42 3.4250 no .
F2 H40 2.5824 no .
F3 H42 2.4399 no .
F4 H44 2.4331 no .
F5 H42 3.0199 no .
F5 H44 3.4269 no .
F6 H42 2.5611 no .
F7 H48 2.6076 no .
F8 H48 2.9846 no .
F8 H50 3.4361 no .
F9 H50 2.4223 no .
F10 H52 2.5754 no .
F11 H50 3.3987 no .
F11 H52 3.0578 no .
F12 H50 2.4498 no .
F13 H58 2.7727 no .
F14 H56 3.5850 no .
F14 H58 2.8458 no .
F15 H56 2.4208 no .
F16 H58 3.0888 no .
F16 H60 3.2854 no .
F17 H60 2.4886 no .
F18 H58 2.5847 no .
F19 H64 3.2875 no .
F19 H66 3.1570 no .
F20 H66 2.5148 no .
F21 H64 2.4516 no .
F22 H66 2.3986 no .
F23 H68 2.7962 no .
F24 H68 2.7864 no .
F25 H60 2.5447 no .
F26 H58 3.3145 no .
F26 H60 2.9919 no .
F27 H58 2.3598 no .
C1 H3 3.2613 no .
C1 H5 3.2791 no .
C1 H13B 2.6279 no .
C1 H22A 2.8418 no .
C1 H24B 3.4230 no .
C1 H25C 3.5221 no .
C2 H4 3.2854 no .
C2 H13A 3.5940 no .
C2 H13B 2.4900 no .
C2 H15A 2.8921 no .
C2 H15C 2.9422 no .
C2 H25C 3.4019 no .
C3 H5 3.2520 no .
C3 H13B 3.3206 no .
C3 H15A 2.6184 no .
C3 H15C 3.2881 no .
C4 H24B 3.5454 no .
C5 H3 3.2458 no .
C5 H22A 3.3822 no .
C5 H22C 3.3811 no .
C5 H24B 2.6583 no .
C6 H4 3.2576 no .
C6 H13B 3.4932 no .
C6 H22A 2.6483 no .
C6 H22C 3.1274 no .
C6 H24A 3.5958 no .
C6 H24B 2.5596 no .
C7 H3 2.5947 no .
C7 H9 3.2617 no .
C7 H11 3.2698 no .
C7 H13A 3.1447 no .
C7 H13B 2.6013 no .
C7 H13C 3.1827 no .
C7 H15A 2.8152 no .
C7 H15B 3.3506 no .
C7 H15C 2.8264 no .
C7 H25A 3.0994 no .
C7 H25C 3.1539 no .
C8 H3 3.5704 no .
C8 H25A 3.5797 no .
C8 H32 3.5272 no .
C9 H11 3.2251 no .
C9 H13A 2.7330 no .
C9 H13B 3.2945 no .
C9 H13C 2.7207 no .
C9 H14A 3.1422 no .
C9 H14B 2.5678 no .
C9 H14C 3.1494 no .
C9 H32 3.4897 no .
C10 H25A 3.4669 no .
C11 H9 3.2247 no .
C11 H14A 2.7798 no .
C11 H14B 3.3150 no .
C11 H14C 2.7795 no .
C11 H15A 3.1230 no .
C11 H15B 2.5136 no .
C11 H15C 3.1161 no .
C11 H25A 3.0231 no .
C11 H25C 3.5619 no .
C12 H3 2.9258 no .
C12 H25A 2.8358 no .
C12 H25C 2.8166 no .
C13 H9 2.6190 no .
C13 H36A 3.1899 no .
C13 H36C 3.2885 no .
C14 H9 2.6614 no .
C14 H11 2.6663 no .
C15 H3 2.9169 no .
C15 H11 2.6168 no .
C15 H25A 3.4189 no .
C15 H25C 2.7090 no .
C16 H5 2.6646 no .
C16 H18 3.2884 no .
C16 H20 3.2635 no .
C16 H22A 2.7598 no .
C16 H22B 3.3488 no .
C16 H22C 2.9276 no .
C16 H24A 3.1770 no .
C16 H24B 2.6154 no .
C16 H24C 3.1860 no .
C17 H5 3.5515 no .
C17 H26B 3.4360 no .
C17 H26C 3.3723 no .
C18 H20 3.2715 no .
C18 H22A 3.2572 no .
C18 H22B 2.5722 no .
C18 H22C 3.1859 no .
C18 H23A 2.6825 no .
C18 H23B 3.3183 no .
C18 H23C 2.9050 no .
C18 H26B 3.4057 no .
C19 H37A 3.3596 no .
C19 H38C 3.5407 no .
C20 H18 3.2730 no .
C20 H23A 3.2819 no .
C20 H23B 2.6334 no .
C20 H23C 3.0245 no .
C20 H24A 2.7677 no .
C20 H24B 3.3253 no .
C20 H24C 2.7704 no .
C20 H35B 3.1151 no .
C20 H37A 3.3511 no .
C21 H5 3.2769 no .
C21 H35B 3.3775 no .
C21 H36A 3.3608 no .
C22 H18 2.6737 no .
C22 H26B 3.3194 no .
C22 H26C 2.6033 no .
C23 H18 2.6838 no .
C23 H20 2.6974 no .
C23 H37A 3.0346 no .
C23 H38C 3.1801 no .
C24 H5 3.3095 no .
C24 H20 2.6632 no .
C24 H35B 3.1938 no .
C24 H36A 2.8994 no .
C25 H15C 2.8948 no .
C25 H26A 3.1744 no .
C25 H26C 3.1687 no .
C25 H32 3.2147 no .
C26 H1 3.13(4) no .
C26 H22A 2.9912 no .
C26 H22B 3.0171 no .
C26 H25B 3.0738 no .
C26 H25C 3.2752 no .
C26 H28 2.7741 no .
C27 H1 3.30(4) no .
C27 H25A 3.1010 no .
C27 H25B 3.3381 no .
C27 H26A 3.2375 no .
C27 H26B 3.1983 no .
C27 H29 3.2705 no .
C27 H31 3.2680 no .
C27 H33A 3.3457 no .
C27 H33B 2.7656 no .
C28 H1 3.24(4) no .
C28 H26A 3.2518 no .
C28 H26B 3.1145 no .
C28 H30 3.2412 no .
C28 H32 3.2566 no .
C28 H33B 2.7091 no .
C29 H31 3.2385 no .
C29 H33B 2.8210 no .
C30 H28 3.2432 no .
C30 H32 3.2393 no .
C30 H33B 2.9623 no .
C30 H34B 3.2836 no .
C31 H29 3.2356 no .
C31 H33A 3.2878 no .
C31 H33B 2.9988 no .
C31 H34B 3.2859 no .
C32 H25A 3.1353 no .
C32 H28 3.2533 no .
C32 H30 3.2435 no .
C32 H33A 3.0145 no .
C32 H33B 2.9032 no .
C33 H1 3.14(5) no .
C33 H35A 3.0187 no .
C33 H36C 2.8661 no .
C33 H37B 2.9978 no .
C33 H38A 2.9073 no .
C34 H35A 2.9889 no .
C34 H36C 3.2815 no .
C34 H37B 2.8592 no .
C34 H38A 3.1515 no .
C35 H20 3.3432 no .
C35 H24A 2.9185 no .
C35 H33A 3.0318 no .
C35 H34C 2.9195 no .
C35 H37A 3.0287 no .
C35 H37B 2.8556 no .
C36 H13B 3.2938 no .
C36 H13C 3.2620 no .
C36 H24A 2.7404 no .
C36 H33A 2.9688 no .
C36 H34C 3.3001 no .
C37 H1 3.24(4) no .
C37 H23B 3.1318 no .
C37 H33B 3.1219 no .
C37 H34A 2.7967 no .
C37 H34C 3.4832 no .
C37 H35A 2.8350 no .
C37 H35B 3.0522 no .
C38 H1 3.06(4) no .
C38 H23A 3.3792 no .
C38 H23B 3.4529 no .
C38 H33B 3.1073 no .
C38 H34A 3.0958 no .
C39 H48 3.4018 no .
C39 H52 3.4520 no .
C39 H60 2.7997 no .
C39 H64 2.7479 no .
C40 H42 3.2768 no .
C40 H44 3.2360 no .
C40 H52 3.4195 no .
C40 H60 2.8958 no .
C42 H40 3.2632 no .
C42 H44 3.2596 no .
C44 H40 3.2374 no .
C44 H42 3.2729 no .
C44 H48 3.3804 no .
C44 H64 2.8470 no .
C45 H40 2.6213 no .
C45 H42 2.6618 no .
C46 H42 2.6408 no .
C46 H44 2.6482 no .
C47 H40 3.4163 no .
C47 H44 3.4536 no .
C47 H56 2.7748 no .
C47 H68 2.8235 no .
C48 H44 3.4324 no .
C48 H50 3.2709 no .
C48 H52 3.2383 no .
C48 H68 2.7311 no .
C50 H48 3.2554 no .
C50 H52 3.2637 no .
C52 H40 3.4148 no .
C52 H48 3.2383 no .
C52 H50 3.2764 no .
C52 H56 2.7078 no .
C53 H48 2.6191 no .
C53 H50 2.6530 no .
C54 H50 2.6637 no .
C54 H52 2.6273 no .
C55 H40 2.7845 no .
C55 H52 2.8185 no .
C55 H64 3.2609 no .
C55 H68 3.5903 no .
C56 H52 2.7483 no .
C56 H58 3.2732 no .
C56 H60 3.2411 no .
C58 H56 3.2600 no .
C58 H60 3.2597 no .
C60 H40 2.8775 no .
C60 H56 3.2398 no .
C60 H58 3.2724 no .
C60 H64 3.1112 no .
C61 H56 2.6567 no .
C61 H58 2.6343 no .
C62 H58 2.6274 no .
C62 H60 2.6408 no .
C63 H44 2.7521 no .
C63 H48 2.8014 no .
C63 H56 3.5352 no .
C63 H60 3.3298 no .
C64 H44 2.8128 no .
C64 H60 3.1467 no .
C64 H66 3.2797 no .
C64 H68 3.2384 no .
C66 H64 3.2681 no .
C66 H68 3.2601 no .
C68 H48 2.7460 no .
C68 H64 3.2374 no .
C68 H66 3.2747 no .
C69 H64 2.6263 no .
C69 H66 2.6689 no .
C70 H66 2.6557 no .
C70 H68 2.6183 no .
C71 H72A 3.1884 no .
C71 H72C 3.1890 no .
C71 H74 3.4754 no .
C72 H71A 3.1862 no .
C72 H71C 3.1857 no .
C72 H74 3.2910 no .
C73 H71B 3.1701 no .
C73 H71C 3.2283 no .
C73 H72A 3.2748 no .
C73 H72B 3.2357 no .
C73 H75 3.2861 no .
C73 H77 3.2777 no .
C74 H71C 3.4274 no .
C74 H72A 3.3667 no .
C74 H76 3.2507 no .
C74 H78 3.2512 no .
C75 H77 3.2677 no .
C76 H74 3.2468 no .
C76 H78 3.2534 no .
C77 H75 3.2691 no .
C78 H74 3.2491 no .
C78 H76 3.2561 no .
C78 H79 3.14(6) no .
B1 H40 2.7848 no .
B1 H44 2.7944 no .
B1 H48 2.7764 no .
B1 H52 2.7970 no .
B1 H56 2.7910 no .
B1 H60 2.7818 no .
B1 H64 2.7423 no .
B1 H68 2.8306 no .
H1 H18 3.0433 no .
H1 H23A 3.3825 no .
H1 H26B 2.4207 no .
H1 H28 2.9658 no .
H1 H33A 3.5133 no .
H1 H33B 2.7624 no .
H1 H37A 3.5849 no .
H1 H38A 3.1848 no .
H1 H38C 2.4513 no .
H3 H4 2.3137 no .
H3 H15A 2.2328 no .
H3 H15C 3.3238 no .
H4 H5 2.3371 no .
H5 H22C 3.3364 no .
H5 H24B 2.6805 no .
H5 H24C 3.5680 no .
H9 H13A 2.6847 no .
H9 H13B 3.5564 no .
H9 H13C 2.6159 no .
H9 H14A 3.3190 no .
H9 H14B 2.3386 no .
H9 H14C 3.3264 no .
H11 H14A 2.7154 no .
H11 H14B 3.5942 no .
H11 H14C 2.7156 no .
H11 H15A 3.2925 no .
H11 H15B 2.2669 no .
H11 H15C 3.2684 no .
H11 H25A 3.3880 no .
H13A H36A 3.5558 no .
H13A H36C 3.5912 no .
H13B H36A 2.5967 no .
H13B H36C 3.1563 no .
H13C H32 3.4273 no .
H13C H33A 3.0228 no .
H13C H36A 2.9907 no .
H13C H36C 2.6626 no .
H15A H25C 3.4883 no .
H15B H25C 3.1425 no .
H15C H25A 3.0856 no .
H15C H25B 3.4112 no .
H15C H25C 1.9865 no .
H18 H22A 3.4686 no .
H18 H22B 2.3593 no .
H18 H22C 3.3558 no .
H18 H23A 2.5369 no .
H18 H23B 3.5839 no .
H18 H23C 2.9397 no .
H18 H26B 3.1391 no .
H20 H23A 3.5201 no .
H20 H23B 2.4399 no .
H20 H23C 3.1391 no .
H20 H24A 2.6761 no .
H20 H24B 3.5960 no .
H20 H24C 2.7275 no .
H20 H35B 2.6160 no .
H20 H37A 2.9723 no .
H22A H25C 3.4984 no .
H22A H26B 3.2479 no .
H22A H26C 2.2415 no .
H22B H26B 2.9379 no .
H22B H26C 2.2737 no .
H22C H26C 3.5153 no .
H23A H37A 3.1980 no .
H23A H38B 3.5522 no .
H23A H38C 2.6293 no .
H23B H37A 2.3121 no .
H23B H38B 3.5652 no .
H23B H38C 3.0791 no .
H24A H35B 2.3830 no .
H24A H36A 2.1543 no .
H24A H36B 2.8868 no .
H24B H36A 3.0241 no .
H25A H32 2.6465 no .
H25B H26A 2.9240 no .
H25B H26C 3.2649 no .
H25C H26A 3.5590 no .
H25C H26C 3.1291 no .
H26A H28 2.6988 no .
H26B H28 2.4646 no .
H28 H29 2.3288 no .
H28 H33B 3.2030 no .
H29 H30 2.3267 no .
H29 H33B 3.3663 no .
H29 H38A 3.5271 no .
H30 H31 2.2978 no .
H30 H33B 3.5684 no .
H30 H34B 3.3302 no .
H31 H32 2.3506 no .
H31 H33A 3.5870 no .
H31 H34B 3.3262 no .
H32 H33A 3.1650 no .
H32 H33B 3.4833 no .
H33A H34A 2.8577 no .
H33A H34B 2.3505 no .
H33A H34C 2.3655 no .
H33A H35A 3.2972 no .
H33A H36A 3.1863 no .
H33A H36C 2.3592 no .
H33B H34A 2.3732 no .
H33B H34B 2.3430 no .
H33B H34C 2.8576 no .
H33B H37B 3.3850 no .
H33B H38A 2.5154 no .
H33B H38C 3.3116 no .
H34A H35A 3.1961 no .
H34A H37B 2.2989 no .
H34A H38A 2.5374 no .
H34A H38B 3.5714 no .
H34C H35A 2.4042 no .
H34C H36C 2.7596 no .
H34C H37B 2.9777 no .
H35A H36A 2.8547 no .
H35A H36B 2.3505 no .
H35A H36C 2.3621 no .
H35A H37A 3.1136 no .
H35A H37B 2.5133 no .
H35B H36A 2.3668 no .
H35B H36B 2.3460 no .
H35B H36C 2.8546 no .
H35B H37A 2.9189 no .
H35B H37B 3.1758 no .
H37A H38A 2.8600 no .
H37A H38B 2.3518 no .
H37A H38C 2.3737 no .
H37B H38A 2.3681 no .
H37B H38B 2.3574 no .
H37B H38C 2.8600 no .
H40 H52 2.9719 no .
H40 H60 2.7041 no .
H44 H48 2.9571 no .
H44 H64 2.6619 no .
H48 H68 2.4479 no .
H52 H56 2.4424 no .
H56 H68 3.3216 no .
H60 H64 2.6112 no .
H71A H72A 3.4304 no .
H71A H72C 3.0348 no .
H71A H79 2.7583 no .
H71B H79 2.8111 no .
H71C H72A 3.0337 no .
H71C H72C 3.4305 no .
H71C H74 3.0526 no .
H71C H79 3.4024 no .
H72A H74 2.8423 no .
H72A H79 3.4841 no .
H72B H74 3.5974 no .
H72B H79 2.9539 no .
H72C H79 2.8584 no .
H74 H75 2.3244 no .
H75 H76 2.3451 no .
H76 H77 2.3394 no .
H77 H78 2.3263 no .
H78 H79 2.7637 no .
Si2 H4 3.4518 no .
Si2 H79 3.51(6) no 2_766
F1 H30 3.3400 no 2_576
F1 H31 3.3975 no 2_576
F1 H34B 3.2148 no 2_576
F1 H40 2.9021 no 2_575
F2 H40 2.7559 no 2_575
F2 H52 2.6071 no 2_575
F3 H23B 2.7888 no 1_564
F3 H23C 3.2654 no 1_564
F3 H52 3.3794 no 2_575
F4 H9 2.8582 no 2_676
F4 H13A 3.1620 no 2_676
F4 H29 3.0763 no 2_576
F4 H76 3.4210 no 1_465
F5 H35A 3.1034 no 1_564
F5 H35B 2.5534 no 1_564
F6 H29 3.1611 no 2_576
F6 H35A 3.0770 no 1_564
F6 H35B 3.4209 no 1_564
F6 H37A 3.2057 no 1_564
F6 H37B 2.9499 no 1_564
F6 H38A 2.8726 no 2_576
F6 H38B 3.4929 no 2_576
F7 H14A 3.5385 no 2_676
F7 H28 3.1538 no 2_576
F7 H29 3.2928 no 2_576
F7 H75 2.6469 no 1_465
F8 H25B 3.3648 no .
F8 H26A 2.4065 no .
F8 H26C 3.4472 no .
F8 H72A 3.1691 no 2_666
F8 H74 3.1281 no 2_666
F9 H25B 3.1415 no 2_576
F9 H26A 3.3805 no 2_576
F9 H74 3.3129 no 2_666
F10 H23C 2.6201 no 2_566
F10 H66 3.0977 no 1_455
F10 H71A 3.4430 no 2_666
F10 H71C 2.8378 no 2_666
F11 H31 2.6186 no 2_576
F11 H32 3.5725 no 2_576
F12 H14C 3.3388 no 2_576
F12 H15A 3.1977 no 1_455
F12 H15B 2.9768 no 1_455
F12 H66 3.4786 no 1_455
F12 H71C 2.8730 no 2_666
F13 H13A 3.4437 no 2_666
F13 H13B 3.0417 no 2_666
F13 H24A 3.5076 no 2_666
F13 H24B 2.8115 no 2_666
F13 H36A 3.5389 no 2_666
F13 H77 3.0809 no 1_455
F14 H23A 2.8235 no 2_566
F14 H23B 3.3045 no 2_566
F14 H34C 3.4058 no 1_554
F14 H38B 2.7925 no 2_566
F14 H38C 3.1270 no 2_566
F14 H77 2.9650 no 1_455
F15 H4 3.4381 no 2_666
F15 H23A 3.1517 no 2_566
F15 H24B 3.5633 no 2_666
F15 H71A 2.8839 no 2_666
F15 H72C 3.2650 no 2_666
F15 H77 3.2211 no 1_455
F15 H78 3.2047 no 1_455
F16 H13C 3.3514 no 1_554
F16 H31 2.6577 no 1_554
F16 H32 3.4692 no 1_554
F16 H33A 3.2525 no 1_554
F16 H34B 3.1450 no 1_554
F17 H9 3.3538 no 1_554
F18 H13A 3.5712 no 1_554
F18 H13C 2.9097 no 1_554
F18 H35B 3.5682 no 2_666
F18 H36B 2.7969 no 2_666
F18 H36C 3.1004 no 1_554
F19 H60 3.1280 no 2_675
F20 H20 3.1349 no 2_666
F20 H23B 3.1163 no 2_666
F20 H23C 3.1756 no 2_666
F20 H42 3.3130 no 2_675
F21 H60 3.2601 no 2_675
F21 H64 3.1029 no 2_675
F22 H15C 3.1515 no .
F23 H5 2.5299 no 2_666
F23 H22A 2.9857 no .
F23 H22B 3.1206 no .
F23 H22C 2.8117 no .
F23 H22C 3.2367 no 2_666
F23 H72B 3.1960 no 2_666
F24 H14A 3.0590 no 2_676
F24 H14C 3.1588 no 2_676
F24 H15C 2.9861 no .
F24 H22A 3.0121 no .
F24 H25B 3.5648 no .
F24 H25C 2.8698 no .
F24 H26C 3.0127 no .
F24 H72B 3.5015 no 2_666
F25 H9 3.5607 no 1_554
F25 H31 3.0487 no 1_554
F26 H9 3.5695 no 1_554
F26 H13C 3.5691 no 1_554
F26 H35B 3.5323 no 2_666
F26 H36B 3.5385 no 2_666
F27 H13C 2.9238 no 1_554
F27 H31 3.4418 no 1_554
F27 H33A 2.7638 no 1_554
F27 H34B 2.8764 no 1_554
F27 H34C 2.9937 no 1_554
F27 H36C 2.9429 no 1_554
C4 H71B 3.3785 no 2_766
C4 H79 3.31(5) no .
C5 H22C 3.5914 no 2_666
C5 H72C 3.4509 no .
C8 H76 3.4088 no 2_766
C9 H76 3.5570 no 2_766
C10 H75 3.5475 no 2_766
C11 H75 3.2018 no 2_766
C12 H75 3.3582 no 2_766
C15 H14C 3.4595 no 2_676
C19 H66 3.5497 no 2_666
C20 H66 3.4116 no 2_666
C22 H22C 3.0965 no 2_666
C22 H72B 3.4796 no 2_666
C25 H11 3.3867 no 2_676
C26 H72B 3.2256 no 2_666
C32 H50 3.5866 no 2_576
C34 H38B 3.3356 no 2_567
C34 H58 3.1872 no 1_556
C36 H36B 3.4578 no 2_667
C37 H34A 3.5566 no 2_567
C38 H34A 3.4682 no 2_567
C38 H37B 3.3650 no 2_567
C38 H77 3.2547 no 2_666
C39 H30 2.9176 no 2_576
C40 H30 2.7967 no 2_576
C41 H30 2.7460 no 2_576
C42 H30 2.8040 no 2_576
C43 H29 3.1012 no 2_576
C43 H30 2.8876 no 2_576
C44 H29 3.2449 no 2_576
C44 H30 2.9313 no 2_576
C45 H30 3.5960 no 2_576
C45 H40 3.4341 no 2_575
C45 H52 3.4822 no 2_575
C46 H29 3.2054 no 2_576
C47 H30 3.3844 no 2_576
C47 H72A 3.1871 no 2_666
C48 H30 3.5462 no 2_576
C48 H72A 2.9435 no 2_666
C49 H72A 2.8823 no 2_666
C49 H74 3.4822 no 2_666
C50 H72A 3.0727 no 2_666
C50 H74 3.1197 no 2_666
C51 H31 3.4076 no 2_576
C51 H71C 3.3073 no 2_666
C51 H72A 3.2758 no 2_666
C52 H30 3.5014 no 2_576
C52 H72A 3.3290 no 2_666
C53 H72A 3.5725 no 2_666
C53 H74 3.4589 no 2_666
C54 H31 3.4858 no 2_576
C54 H71C 3.1212 no 2_666
C55 H24C 3.2816 no 2_666
C56 H24B 3.3243 no 2_666
C56 H24C 3.1915 no 2_666
C56 H72C 3.5666 no 2_666
C57 H24A 3.4439 no 2_666
C57 H24B 3.0635 no 2_666
C57 H24C 3.3648 no 2_666
C58 H24A 3.2532 no 2_666
C58 H24B 3.5256 no 2_666
C58 H24C 3.5825 no 2_666
C58 H34B 3.4314 no 1_554
C58 H34C 3.2805 no 1_554
C59 H24A 3.5434 no 2_666
C60 H24C 3.4859 no 2_666
C61 H23A 3.5959 no 2_566
C61 H24B 3.2662 no 2_666
C61 H77 3.3712 no 1_455
C63 H24C 3.1817 no 2_666
C64 H24C 3.3549 no 2_666
C65 H14B 3.4458 no 2_676
C65 H20 3.5819 no 2_666
C65 H24C 3.4588 no 2_666
C66 H14B 3.2854 no 2_676
C66 H14C 3.5459 no 2_676
C66 H20 3.4465 no 2_666
C66 H24C 3.4225 no 2_666
C67 H14A 3.4839 no 2_676
C67 H14B 3.3852 no 2_676
C67 H14C 3.4886 no 2_676
C67 H24C 3.2155 no 2_666
C68 H14A 3.5758 no 2_676
C68 H24C 3.0737 no 2_666
C70 H14C 3.5832 no 2_676
C70 H22A 3.4863 no .
C71 H78 3.5383 no 2_766
C71 H79 3.11(5) no 2_766
C72 H5 3.3803 no .
C72 H22B 3.4632 no 2_666
C72 H26C 3.4769 no 2_666
C72 H56 3.4903 no 2_666
C72 H68 3.0679 no 2_666
C73 H3 2.9222 no 2_766
C73 H26A 3.5431 no 2_666
C73 H26B 3.2515 no 2_666
C74 H3 2.9422 no 2_766
C74 H15A 3.3179 no 2_766
C74 H26A 3.2584 no 2_666
C74 H26B 3.4937 no 2_666
C75 H3 3.0069 no 2_766
C75 H15A 3.5194 no 2_766
C75 H26A 3.5680 no 2_666
C75 H28 3.2531 no 2_666
C76 H3 3.0263 no 2_766
C76 H28 2.9809 no 2_666
C77 H3 2.9995 no 2_766
C77 H26B 3.4814 no 2_666
C77 H28 3.4697 no 2_666
C77 H38C 3.2093 no 2_666
C78 H3 2.9431 no 2_766
C78 H4 3.5097 no 2_766
C78 H18 3.3277 no 2_666
C78 H23A 3.5894 no 2_666
C78 H26B 3.2277 no 2_666
H3 C73 2.9222 no 2_766
H3 C74 2.9422 no 2_766
H3 C75 3.0069 no 2_766
H3 C76 3.0263 no 2_766
H3 C77 2.9995 no 2_766
H3 C78 2.9431 no 2_766
H3 H71B 3.3424 no 2_766
H3 H74 3.4768 no 2_766
H3 H75 3.5679 no 2_766
H3 H76 3.5919 no 2_766
H3 H77 3.5558 no 2_766
H3 H78 3.4799 no 2_766
H4 Si2 3.4518 no .
H4 F15 3.4381 no 2_666
H4 C78 3.5097 no 2_766
H4 H71B 2.7501 no 2_766
H4 H72C 3.1586 no .
H4 H78 3.4199 no 2_766
H4 H79 2.3874 no .
H5 F23 2.5299 no 2_666
H5 C72 3.3803 no .
H5 H22B 3.2626 no 2_666
H5 H22C 3.1828 no 2_666
H5 H72B 3.1648 no .
H5 H72C 2.7712 no .
H9 F4 2.8582 no 2_676
H9 F17 3.3538 no 1_556
H9 F25 3.5607 no 1_556
H9 F26 3.5695 no 1_556
H11 C25 3.3867 no 2_676
H11 H11 3.2604 no 2_676
H11 H15B 3.2916 no 2_676
H11 H25A 3.2657 no 2_676
H11 H25B 2.9634 no 2_676
H11 H25C 3.3790 no 2_676
H11 H75 3.3894 no 2_766
H13A F4 3.1620 no 2_676
H13A F13 3.4437 no 2_666
H13A F18 3.5712 no 1_556
H13A H76 3.1555 no 2_766
H13B F13 3.0417 no 2_666
H13C F16 3.3514 no 1_556
H13C F18 2.9097 no 1_556
H13C F26 3.5691 no 1_556
H13C F27 2.9238 no 1_556
H14A F7 3.5385 no 2_676
H14A F24 3.0590 no 2_676
H14A C67 3.4839 no 2_676
H14A C68 3.5758 no 2_676
H14A H25B 3.4827 no 2_676
H14A H48 3.1304 no 2_676
H14B C65 3.4458 no 2_676
H14B C66 3.2854 no 2_676
H14B C67 3.3852 no 2_676
H14B H44 3.3938 no 2_676
H14C F12 3.3388 no 2_576
H14C F24 3.1588 no 2_676
H14C C15 3.4595 no 2_676
H14C C66 3.5459 no 2_676
H14C C67 3.4886 no 2_676
H14C C70 3.5832 no 2_676
H14C H15B 2.9251 no 2_676
H14C H15C 3.0956 no 2_676
H14C H66 3.5688 no 2_676
H15A F12 3.1977 no 1_655
H15A C74 3.3179 no 2_766
H15A C75 3.5194 no 2_766
H15A H71C 3.3991 no 2_766
H15A H74 3.2512 no 2_766
H15A H75 3.5953 no 2_766
H15B F12 2.9768 no 1_655
H15B H11 3.2916 no 2_676
H15B H14C 2.9251 no 2_676
H15C F22 3.1515 no .
H15C F24 2.9861 no .
H15C H14C 3.0956 no 2_676
H18 C78 3.3277 no 2_666
H18 H71A 3.5793 no 1_455
H18 H71B 3.4549 no 1_455
H18 H78 2.7534 no 2_666
H18 H79 3.5354 no 2_666
H20 F20 3.1349 no 2_666
H20 C65 3.5819 no 2_666
H20 C66 3.4465 no 2_666
H20 H66 3.3855 no 2_666
H22A F23 2.9857 no .
H22A F24 3.0121 no .
H22A C70 3.4863 no .
H22A H22C 3.4340 no 2_666
H22B F23 3.1206 no .
H22B C72 3.4632 no 2_666
H22B H5 3.2626 no 2_666
H22B H22C 3.5849 no 2_666
H22B H72B 2.6232 no 2_666
H22C F23 2.8117 no .
H22C F23 3.2367 no 2_666
H22C C5 3.5914 no 2_666
H22C C22 3.0965 no 2_666
H22C H5 3.1828 no 2_666
H22C H22A 3.4340 no 2_666
H22C H22B 3.5849 no 2_666
H22C H22C 2.0115 no 2_666
H23A F14 2.8235 no 2_566
H23A F15 3.1517 no 2_566
H23A C61 3.5959 no 2_566
H23A C78 3.5894 no 2_666
H23A H71A 3.3339 no 1_455
H23A H77 3.1314 no 2_666
H23A H78 2.9480 no 2_666
H23B F3 2.7888 no 1_546
H23B F14 3.3045 no 2_566
H23B F20 3.1163 no 2_666
H23B H42 3.0726 no 1_546
H23C F3 3.2654 no 1_546
H23C F10 2.6201 no 2_566
H23C F20 3.1756 no 2_666
H23C H66 3.1193 no 2_666
H23C H71A 3.1496 no 1_455
H23C H71C 3.5968 no 1_455
H24A F13 3.5076 no 2_666
H24A C57 3.4439 no 2_666
H24A C58 3.2532 no 2_666
H24A C59 3.5434 no 2_666
H24A H58 3.4444 no 2_666
H24B F13 2.8115 no 2_666
H24B F15 3.5633 no 2_666
H24B C56 3.3243 no 2_666
H24B C57 3.0635 no 2_666
H24B C58 3.5256 no 2_666
H24B C61 3.2662 no 2_666
H24B H56 3.5141 no 2_666
H24C C55 3.2816 no 2_666
H24C C56 3.1915 no 2_666
H24C C57 3.3648 no 2_666
H24C C58 3.5825 no 2_666
H24C C60 3.4859 no 2_666
H24C C63 3.1817 no 2_666
H24C C64 3.3549 no 2_666
H24C C65 3.4588 no 2_666
H24C C66 3.4225 no 2_666
H24C C67 3.2155 no 2_666
H24C C68 3.0737 no 2_666
H24C H56 3.5526 no 2_666
H24C H68 3.4616 no 2_666
H25A H11 3.2657 no 2_676
H25B F8 3.3648 no .
H25B F9 3.1415 no 2_576
H25B F24 3.5648 no .
H25B H11 2.9634 no 2_676
H25B H14A 3.4827 no 2_676
H25C F24 2.8698 no .
H25C H11 3.3790 no 2_676
H26A F8 2.4065 no .
H26A F9 3.3805 no 2_576
H26A C73 3.5431 no 2_666
H26A C74 3.2584 no 2_666
H26A C75 3.5680 no 2_666
H26A H72B 3.1957 no 2_666
H26A H74 3.3750 no 2_666
H26B C73 3.2515 no 2_666
H26B C74 3.4937 no 2_666
H26B C77 3.4814 no 2_666
H26B C78 3.2277 no 2_666
H26B H72B 3.4282 no 2_666
H26B H78 3.5659 no 2_666
H26C F8 3.4472 no .
H26C F24 3.0127 no .
H26C C72 3.4769 no 2_666
H26C H72B 2.5830 no 2_666
H28 F7 3.1538 no 2_576
H28 C75 3.2531 no 2_666
H28 C76 2.9809 no 2_666
H28 C77 3.4697 no 2_666
H28 H75 3.4579 no 2_666
H28 H76 3.0184 no 2_666
H29 F4 3.0763 no 2_576
H29 F6 3.1611 no 2_576
H29 F7 3.2928 no 2_576
H29 C43 3.1012 no 2_576
H29 C44 3.2449 no 2_576
H29 C46 3.2054 no 2_576
H29 H44 3.2953 no 2_576
H29 H48 3.5822 no 2_576
H29 H76 3.0992 no 2_666
H30 F1 3.3400 no 2_576
H30 C39 2.9176 no 2_576
H30 C40 2.7967 no 2_576
H30 C41 2.7460 no 2_576
H30 C42 2.8040 no 2_576
H30 C43 2.8876 no 2_576
H30 C44 2.9313 no 2_576
H30 C45 3.5960 no 2_576
H30 C47 3.3844 no 2_576
H30 C48 3.5462 no 2_576
H30 C52 3.5014 no 2_576
H30 H40 3.3429 no 2_576
H30 H42 3.3494 no 2_576
H30 H44 3.5322 no 2_576
H31 F1 3.3975 no 2_576
H31 F11 2.6186 no 2_576
H31 F16 2.6577 no 1_556
H31 F25 3.0487 no 1_556
H31 F27 3.4418 no 1_556
H31 C51 3.4076 no 2_576
H31 C54 3.4858 no 2_576
H32 F11 3.5725 no 2_576
H32 F16 3.4692 no 1_556
H33A F16 3.2525 no 1_556
H33A F27 2.7638 no 1_556
H34A C37 3.5566 no 2_567
H34A C38 3.4682 no 2_567
H34A H37A 3.4690 no 2_567
H34A H37B 3.1448 no 2_567
H34A H38B 2.6764 no 2_567
H34A H42 3.3983 no 2_576
H34B F1 3.2148 no 2_576
H34B F16 3.1450 no 1_556
H34B F27 2.8764 no 1_556
H34B C58 3.4314 no 1_556
H34B H42 3.4144 no 2_576
H34B H58 3.0077 no 1_556
H34C F14 3.4058 no 1_556
H34C F27 2.9937 no 1_556
H34C C58 3.2805 no 1_556
H34C H38B 3.1388 no 2_567
H34C H58 2.5009 no 1_556
H35A F5 3.1034 no 1_546
H35A F6 3.0770 no 1_546
H35B F5 2.5534 no 1_546
H35B F6 3.4209 no 1_546
H35B F18 3.5682 no 2_666
H35B F26 3.5323 no 2_666
H36A F13 3.5389 no 2_666
H36B F18 2.7969 no 2_666
H36B F26 3.5385 no 2_666
H36B C36 3.4578 no 2_667
H36B H36B 2.9173 no 2_667
H36B H36C 3.0874 no 2_667
H36B H58 3.0996 no 2_666
H36C F18 3.1004 no 1_556
H36C F27 2.9429 no 1_556
H36C H36B 3.0874 no 2_667
H36C H58 3.5750 no 1_556
H37A F6 3.2057 no 1_546
H37A H34A 3.4690 no 2_567
H37A H42 2.8194 no 1_546
H37B F6 2.9499 no 1_546
H37B C38 3.3650 no 2_567
H37B H34A 3.1448 no 2_567
H37B H37B 3.0280 no 2_567
H37B H38A 3.1866 no 2_567
H37B H38B 2.8904 no 2_567
H38A F6 2.8726 no 2_576
H38A H37B 3.1866 no 2_567
H38A H77 3.4931 no 2_666
H38B F6 3.4929 no 2_576
H38B F14 2.7925 no 2_566
H38B C34 3.3356 no 2_567
H38B H34A 2.6764 no 2_567
H38B H34C 3.1388 no 2_567
H38B H37B 2.8904 no 2_567
H38B H77 3.3153 no 2_666
H38C F14 3.1270 no 2_566
H38C C77 3.2093 no 2_666
H38C H77 2.5175 no 2_666
H40 F1 2.9021 no 2_575
H40 F2 2.7559 no 2_575
H40 C45 3.4341 no 2_575
H40 H30 3.3429 no 2_576
H42 F20 3.3130 no 2_675
H42 H23B 3.0726 no 1_564
H42 H30 3.3494 no 2_576
H42 H34A 3.3983 no 2_576
H42 H34B 3.4144 no 2_576
H42 H37A 2.8194 no 1_564
H44 H14B 3.3938 no 2_676
H44 H29 3.2953 no 2_576
H44 H30 3.5322 no 2_576
H48 H14A 3.1304 no 2_676
H48 H29 3.5822 no 2_576
H48 H72A 3.3940 no 2_666
H50 C32 3.5866 no 2_576
H50 H72A 3.5773 no 2_666
H50 H74 2.7761 no 2_666
H52 F2 2.6071 no 2_575
H52 F3 3.3794 no 2_575
H52 C45 3.4822 no 2_575
H56 C72 3.4903 no 2_666
H56 H24B 3.5141 no 2_666
H56 H24C 3.5526 no 2_666
H56 H72A 3.3983 no 2_666
H56 H72C 2.7287 no 2_666
H58 C34 3.1872 no 1_554
H58 H24A 3.4444 no 2_666
H58 H34B 3.0077 no 1_554
H58 H34C 2.5009 no 1_554
H58 H36B 3.0996 no 2_666
H58 H36C 3.5750 no 1_554
H60 F19 3.1280 no 2_675
H60 F21 3.2601 no 2_675
H64 F21 3.1029 no 2_675
H66 F10 3.0977 no 1_655
H66 F12 3.4786 no 1_655
H66 C19 3.5497 no 2_666
H66 C20 3.4116 no 2_666
H66 H14C 3.5688 no 2_676
H66 H20 3.3855 no 2_666
H66 H23C 3.1193 no 2_666
H68 C72 3.0679 no 2_666
H68 H24C 3.4616 no 2_666
H68 H72A 2.8894 no 2_666
H68 H72B 2.9476 no 2_666
H68 H72C 2.8423 no 2_666
H71A F10 3.4430 no 2_666
H71A F15 2.8839 no 2_666
H71A H18 3.5793 no 1_655
H71A H23A 3.3339 no 1_655
H71A H23C 3.1496 no 1_655
H71A H78 2.8528 no 2_766
H71A H79 3.2312 no 2_766
H71B C4 3.3785 no 2_766
H71B H3 3.3424 no 2_766
H71B H4 2.7501 no 2_766
H71B H18 3.4549 no 1_655
H71B H78 3.4172 no 2_766
H71B H79 2.4498 no 2_766
H71C F10 2.8378 no 2_666
H71C F12 2.8730 no 2_666
H71C C51 3.3073 no 2_666
H71C C54 3.1212 no 2_666
H71C H15A 3.3991 no 2_766
H71C H23C 3.5968 no 1_655
H72A F8 3.1691 no 2_666
H72A C47 3.1871 no 2_666
H72A C48 2.9435 no 2_666
H72A C49 2.8823 no 2_666
H72A C50 3.0727 no 2_666
H72A C51 3.2758 no 2_666
H72A C52 3.3290 no 2_666
H72A C53 3.5725 no 2_666
H72A H48 3.3940 no 2_666
H72A H50 3.5773 no 2_666
H72A H56 3.3983 no 2_666
H72A H68 2.8894 no 2_666
H72B F23 3.1960 no 2_666
H72B F24 3.5015 no 2_666
H72B C22 3.4796 no 2_666
H72B C26 3.2256 no 2_666
H72B H5 3.1648 no .
H72B H22B 2.6232 no 2_666
H72B H26A 3.1957 no 2_666
H72B H26B 3.4282 no 2_666
H72B H26C 2.5830 no 2_666
H72B H68 2.9476 no 2_666
H72C F15 3.2650 no 2_666
H72C C5 3.4509 no .
H72C C56 3.5666 no 2_666
H72C H4 3.1586 no .
H72C H5 2.7712 no .
H72C H56 2.7287 no 2_666
H72C H68 2.8423 no 2_666
H74 F8 3.1281 no 2_666
H74 F9 3.3129 no 2_666
H74 C49 3.4822 no 2_666
H74 C50 3.1197 no 2_666
H74 C53 3.4589 no 2_666
H74 H3 3.4768 no 2_766
H74 H15A 3.2512 no 2_766
H74 H26A 3.3750 no 2_666
H74 H50 2.7761 no 2_666
H75 F7 2.6469 no 1_645
H75 C10 3.5475 no 2_766
H75 C11 3.2018 no 2_766
H75 C12 3.3582 no 2_766
H75 H3 3.5679 no 2_766
H75 H11 3.3894 no 2_766
H75 H15A 3.5953 no 2_766
H75 H28 3.4579 no 2_666
H76 F4 3.4210 no 1_645
H76 C8 3.4088 no 2_766
H76 C9 3.5570 no 2_766
H76 H3 3.5919 no 2_766
H76 H13A 3.1555 no 2_766
H76 H28 3.0184 no 2_666
H76 H29 3.0992 no 2_666
H77 F13 3.0809 no 1_655
H77 F14 2.9650 no 1_655
H77 F15 3.2211 no 1_655
H77 C38 3.2547 no 2_666
H77 C61 3.3712 no 1_655
H77 H3 3.5558 no 2_766
H77 H23A 3.1314 no 2_666
H77 H38A 3.4931 no 2_666
H77 H38B 3.3153 no 2_666
H77 H38C 2.5175 no 2_666
H78 F15 3.2047 no 1_655
H78 C71 3.5383 no 2_766
H78 H3 3.4799 no 2_766
H78 H4 3.4199 no 2_766
H78 H18 2.7534 no 2_666
H78 H23A 2.9480 no 2_666
H78 H26B 3.5659 no 2_666
H78 H71A 2.8528 no 2_766
H78 H71B 3.4172 no 2_766
H79 Si2 3.51(6) no 2_766
H79 C4 3.31(5) no .
H79 C71 3.11(5) no 2_766
H79 H4 2.3874 no .
H79 H18 3.5354 no 2_666
H79 H71A 3.2312 no 2_766
H79 H71B 2.4498 no 2_766
H79 H79 2.82(9) no 2_766

loop_
_geom_torsion_atom_site_label_1
_geom_torsion_atom_site_label_2
_geom_torsion_atom_site_label_3
_geom_torsion_atom_site_label_4
_geom_torsion
_geom_torsion_publ_flag
S1 Ru1 P1 C33 31.56(6) no
S1 Ru1 P1 C35 -90.99(5) no
S1 Ru1 P1 C37 152.41(4) no
P1 Ru1 S1 Si1 -106.95(4) no
P1 Ru1 S1 C1 132.21(4) no
S1 Ru1 C16 C6 9.37(19) no
S1 Ru1 C16 C17 -104.37(12) no
S1 Ru1 C16 C21 127.02(17) no
C16 Ru1 S1 Si1 114.63(11) no
C16 Ru1 S1 C1 -6.22(11) no
S1 Ru1 C17 C16 73.73(12) no
S1 Ru1 C17 C18 -153.59(10) no
S1 Ru1 C17 C22 -37.4(3) no
C17 Ru1 S1 Si1 78.19(9) no
C17 Ru1 S1 C1 -42.65(9) no
S1 Ru1 C18 C17 32.38(16) no
S1 Ru1 C18 C19 167.44(7) no
C18 Ru1 S1 Si1 59.84(11) no
C18 Ru1 S1 C1 -61.00(11) no
S1 Ru1 C19 C18 -29.8(4) no
S1 Ru1 C19 C20 98.2(3) no
S1 Ru1 C19 C23 -146.04(16) no
C19 Ru1 S1 Si1 80.9(3) no
C19 Ru1 S1 C1 -40.0(3) no
S1 Ru1 C20 C19 -145.47(9) no
S1 Ru1 C20 C21 -11.6(3) no
C20 Ru1 S1 Si1 151.61(18) no
C20 Ru1 S1 C1 30.76(19) no
S1 Ru1 C21 C16 -54.70(18) no
S1 Ru1 C21 C20 172.44(13) no
S1 Ru1 C21 C24 60.0(3) no
C21 Ru1 S1 Si1 144.47(11) no
C21 Ru1 S1 C1 23.63(12) no
P1 Ru1 C16 C6 -78.6(2) no
P1 Ru1 C16 C17 167.68(5) no
P1 Ru1 C16 C21 39.1(3) no
C16 Ru1 P1 C33 114.69(15) no
C16 Ru1 P1 C35 -7.86(17) no
C16 Ru1 P1 C37 -124.46(15) no
P1 Ru1 C18 C17 -168.12(5) no
P1 Ru1 C18 C19 -33.1(2) no
C18 Ru1 P1 C33 -131.48(13) no
C18 Ru1 P1 C35 105.97(13) no
C18 Ru1 P1 C37 -10.63(13) no
P1 Ru1 C19 C18 158.30(10) no
P1 Ru1 C19 C20 -73.70(13) no
P1 Ru1 C19 C23 42.1(3) no
C19 Ru1 P1 C33 -151.39(10) no
C19 Ru1 P1 C35 86.06(10) no
C19 Ru1 P1 C37 -30.54(10) no
P1 Ru1 C20 C19 112.70(13) no
P1 Ru1 C20 C21 -113.43(16) no
C20 Ru1 P1 C33 173.08(12) no
C20 Ru1 P1 C35 50.54(12) no
C20 Ru1 P1 C37 -66.06(12) no
P1 Ru1 C21 C16 -154.18(13) no
P1 Ru1 C21 C20 72.97(17) no
P1 Ru1 C21 C24 -39.5(3) no
C21 Ru1 P1 C33 138.10(12) no
C21 Ru1 P1 C35 15.55(12) no
C21 Ru1 P1 C37 -101.05(11) no
C16 Ru1 C17 C16 0.00(15) no
C16 Ru1 C17 C18 132.7(3) no
C16 Ru1 C17 C22 -111.2(4) no
C17 Ru1 C16 C6 113.7(3) no
C17 Ru1 C16 C17 0.00(14) no
C17 Ru1 C16 C21 -128.6(3) no
C16 Ru1 C18 C17 -29.37(12) no
C16 Ru1 C18 C19 105.69(15) no
C18 Ru1 C16 C6 141.8(3) no
C18 Ru1 C16 C17 28.04(13) no
C18 Ru1 C16 C21 -100.57(19) no
C16 Ru1 C19 C18 -63.75(14) no
C16 Ru1 C19 C20 64.25(15) no
C16 Ru1 C19 C23 -180.0(3) no
C19 Ru1 C16 C6 177.6(3) no
C19 Ru1 C16 C17 63.83(15) no
C19 Ru1 C16 C21 -64.78(18) no
C16 Ru1 C20 C19 -105.1(2) no
C16 Ru1 C20 C21 28.77(17) no
C20 Ru1 C16 C6 -146.1(3) no
C20 Ru1 C16 C17 100.1(2) no
C20 Ru1 C16 C21 -28.50(18) no
C16 Ru1 C21 C16 0.0(2) no
C16 Ru1 C21 C20 -132.9(4) no
C16 Ru1 C21 C24 114.7(4) no
C21 Ru1 C16 C6 -117.6(4) no
C21 Ru1 C16 C17 128.6(3) no
C21 Ru1 C16 C21 0.00(19) no
C17 Ru1 C18 C17 0.00(12) no
C17 Ru1 C18 C19 135.1(3) no
C18 Ru1 C17 C16 -132.7(3) no
C18 Ru1 C17 C18 0.00(13) no
C18 Ru1 C17 C22 116.1(4) no
C17 Ru1 C19 C18 -26.90(12) no
C17 Ru1 C19 C20 101.10(16) no
C17 Ru1 C19 C23 -143.1(4) no
C19 Ru1 C17 C16 -105.21(15) no
C19 Ru1 C17 C18 27.48(12) no
C19 Ru1 C17 C22 143.6(4) no
C17 Ru1 C20 C19 -67.00(16) no
C17 Ru1 C20 C21 66.87(18) no
C20 Ru1 C17 C16 -67.86(15) no
C20 Ru1 C17 C18 64.82(15) no
C20 Ru1 C17 C22 -179.0(4) no
C17 Ru1 C21 C16 31.48(16) no
C17 Ru1 C21 C20 -101.4(2) no
C17 Ru1 C21 C24 146.2(3) no
C21 Ru1 C17 C16 -30.97(13) no
C21 Ru1 C17 C18 101.72(16) no
C21 Ru1 C17 C22 -142.1(4) no
C18 Ru1 C19 C18 0.00(14) no
C18 Ru1 C19 C20 128.0(3) no
C18 Ru1 C19 C23 -116.2(4) no
C19 Ru1 C18 C17 -135.1(3) no
C19 Ru1 C18 C19 0.00(14) no
C18 Ru1 C20 C19 -31.25(14) no
C18 Ru1 C20 C21 102.62(19) no
C20 Ru1 C18 C17 -103.50(16) no
C20 Ru1 C18 C19 31.56(13) no
C18 Ru1 C21 C16 67.53(17) no
C18 Ru1 C21 C20 -65.32(17) no
C18 Ru1 C21 C24 -177.8(3) no
C21 Ru1 C18 C17 -66.78(13) no
C21 Ru1 C18 C19 68.28(13) no
C19 Ru1 C20 C19 0.00(16) no
C19 Ru1 C20 C21 133.9(3) no
C20 Ru1 C19 C18 -128.0(3) no
C20 Ru1 C19 C20 0.00(16) no
C20 Ru1 C19 C23 115.8(4) no
C19 Ru1 C21 C16 104.7(2) no
C19 Ru1 C21 C20 -28.20(16) no
C19 Ru1 C21 C24 -140.6(3) no
C21 Ru1 C19 C18 -100.09(16) no
C21 Ru1 C19 C20 27.91(13) no
C21 Ru1 C19 C23 143.7(4) no
C20 Ru1 C21 C16 132.9(4) no
C20 Ru1 C21 C20 0.0(2) no
C20 Ru1 C21 C24 -112.4(4) no
C21 Ru1 C20 C19 -133.9(4) no
C21 Ru1 C20 C21 0.00(19) no
Ru1 S1 Si1 C25 -156.13(5) no
Ru1 S1 Si1 C26 -30.10(6) no
Ru1 S1 Si1 C27 87.16(6) no
Ru1 S1 C1 C2 -169.33(19) no
Ru1 S1 C1 C6 3.4(3) no
Si1 S1 C1 C2 74.6(3) no
Si1 S1 C1 C6 -112.68(18) no
C1 S1 Si1 C25 -43.14(17) no
C1 S1 Si1 C26 82.89(16) no
C1 S1 Si1 C27 -159.85(16) no
Ru1 P1 C33 C34 173.73(19) no
Ru1 P1 C35 C36 69.3(3) no
Ru1 P1 C37 C38 -65.4(3) no
C33 P1 C35 C36 -59.9(3) no
C35 P1 C33 C34 -57.7(3) no
C33 P1 C37 C38 62.5(4) no
C37 P1 C33 C34 47.6(3) no
C35 P1 C37 C38 169.8(3) no
C37 P1 C35 C36 -167.2(3) no
S1 Si1 C27 C28 -113.42(19) no
S1 Si1 C27 C32 66.9(2) no
C25 Si1 C27 C28 128.6(3) no
C25 Si1 C27 C32 -51.1(3) no
C26 Si1 C27 C28 6.9(3) no
C26 Si1 C27 C32 -172.8(2) no
C71 Si2 C73 C74 67.7(4) no
C71 Si2 C73 C78 -110.5(4) no
C72 Si2 C73 C74 -54.7(4) no
C72 Si2 C73 C78 127.1(4) no
F25 F16 F27 F18 -16.4 no
F25 F16 F27 C62 15.2 no
F27 F16 F25 F17 18.0 no
F27 F16 F25 C62 -15.3 no
F25 F16 C62 F17 -29.7(2) no
F25 F16 C62 F18 -136.3(4) no
F25 F16 C62 F25 0.0 no
F25 F16 C62 F26 -75.2(6) no
F25 F16 C62 F27 -167.69(16) no
F25 F16 C62 C59 96.6(4) no
C62 F16 F25 F17 33.3(2) no
C62 F16 F25 C62 0.0(2) no
F27 F16 C62 F17 138.0(4) no
F27 F16 C62 F18 31.4(2) no
F27 F16 C62 F25 167.69(16) no
F27 F16 C62 F26 92.5(6) no
F27 F16 C62 F27 0.0 no
F27 F16 C62 C59 -95.8(4) no
C62 F16 F27 F18 -31.6(2) no
C62 F16 F27 C62 0.0(2) no
F25 F17 F26 F18 15.6 no
F25 F17 F26 C62 -18.0 no
F26 F17 F25 F16 -15.6 no
F26 F17 F25 C62 18.2 no
F25 F17 C62 F16 26.91(16) no
F25 F17 C62 F18 135.7(4) no
F25 F17 C62 F25 0.0 no
F25 F17 C62 F26 161.8(3) no
F25 F17 C62 F27 74.7(5) no
F25 F17 C62 C59 -98.7(3) no
C62 F17 F25 F16 -33.8(3) no
C62 F17 F25 C62 0.0(3) no
F26 F17 C62 F16 -134.9(4) no
F26 F17 C62 F18 -26.11(17) no
F26 F17 C62 F25 -161.8(3) no
F26 F17 C62 F26 0.0 no
F26 F17 C62 F27 -87.0(5) no
F26 F17 C62 C59 99.5(3) no
C62 F17 F26 F18 33.6(3) no
C62 F17 F26 C62 0.0(3) no
F26 F18 F27 F16 11.8 no
F26 F18 F27 C62 -20.8 no
F27 F18 F26 F17 -14.0 no
F27 F18 F26 C62 21.5 no
F26 F18 C62 F16 129.7(4) no
F26 F18 C62 F17 22.90(17) no
F26 F18 C62 F25 80.2(6) no
F26 F18 C62 F26 0.0 no
F26 F18 C62 F27 157.7(2) no
F26 F18 C62 C59 -103.3(5) no
C62 F18 F26 F17 -35.5(3) no
C62 F18 F26 C62 0.0(3) no
F27 F18 C62 F16 -28.0(2) no
F27 F18 C62 F17 -134.8(4) no
F27 F18 C62 F25 -77.4(6) no
F27 F18 C62 F26 -157.7(2) no
F27 F18 C62 F27 0.0 no
F27 F18 C62 C59 99.1(4) no
C62 F18 F27 F16 32.6(2) no
C62 F18 F27 C62 0.0(2) no
F16 F25 C62 F16 0.0 no
F16 F25 C62 F17 145.4(2) no
F16 F25 C62 F18 70.6(7) no
F16 F25 C62 F26 131.2(4) no
F16 F25 C62 F27 9.87(13) no
F16 F25 C62 C59 -106.1(4) no
F17 F25 C62 F16 -145.4(2) no
F17 F25 C62 F17 0.0 no
F17 F25 C62 F18 -74.9(6) no
F17 F25 C62 F26 -14.2(3) no
F17 F25 C62 F27 -135.5(3) no
F17 F25 C62 C59 108.5(5) no
F17 F26 C62 F16 67.4(5) no
F17 F26 C62 F17 -0.000(12) no
F17 F26 C62 F18 149.70(18) no
F17 F26 C62 F25 16.1(3) no
F17 F26 C62 F27 128.1(4) no
F17 F26 C62 C59 -104.5(4) no
F18 F26 C62 F16 -82.3(6) no
F18 F26 C62 F17 -149.70(18) no
F18 F26 C62 F18 0.0 no
F18 F26 C62 F25 -133.6(4) no
F18 F26 C62 F27 -21.6(2) no
F18 F26 C62 C59 105.8(4) no
F16 F27 C62 F16 0.0 no
F16 F27 C62 F17 -67.0(4) no
F16 F27 C62 F18 -144.8(2) no
F16 F27 C62 F25 -9.77(13) no
F16 F27 C62 F26 -123.7(4) no
F16 F27 C62 C59 106.7(3) no
F18 F27 C62 F16 144.8(2) no
F18 F27 C62 F17 77.8(5) no
F18 F27 C62 F18 0.0 no
F18 F27 C62 F25 135.1(3) no
F18 F27 C62 F26 21.09(19) no
F18 F27 C62 C59 -108.4(3) no
S1 C1 C2 C3 175.1(2) no
S1 C1 C2 C7 -2.5(5) no
S1 C1 C6 C5 -175.4(3) no
S1 C1 C6 C16 3.7(5) no
C2 C1 C6 C5 -2.5(5) no
C2 C1 C6 C16 176.5(3) no
C6 C1 C2 C3 2.6(5) no
C6 C1 C2 C7 -175.0(3) no
C1 C2 C3 C4 -1.1(6) no
C1 C2 C7 C8 67.6(5) no
C1 C2 C7 C12 -119.5(4) no
C3 C2 C7 C8 -110.0(4) no
C3 C2 C7 C12 62.9(5) no
C7 C2 C3 C4 176.7(3) no
C2 C3 C4 C5 -0.6(7) no
C3 C4 C5 C6 0.7(7) no
C4 C5 C6 C1 0.8(7) no
C4 C5 C6 C16 -178.2(4) no
C1 C6 C16 Ru1 -10.3(5) no
C1 C6 C16 C17 77.6(5) no
C1 C6 C16 C21 -100.1(4) no
C5 C6 C16 Ru1 168.8(4) no
C5 C6 C16 C17 -103.3(4) no
C5 C6 C16 C21 79.0(5) no
C2 C7 C8 C9 178.1(3) no
C2 C7 C8 C13 0.8(5) no
C2 C7 C12 C11 -177.5(3) no
C2 C7 C12 C15 2.2(5) no
C8 C7 C12 C11 -4.5(5) no
C8 C7 C12 C15 175.1(3) no
C12 C7 C8 C9 5.2(5) no
C12 C7 C8 C13 -172.1(3) no
C7 C8 C9 C10 -2.9(6) no
C13 C8 C9 C10 174.5(4) no
C8 C9 C10 C11 -0.1(7) no
C8 C9 C10 C14 -179.4(4) no
C9 C10 C11 C12 0.7(7) no
C14 C10 C11 C12 -179.9(5) no
C10 C11 C12 C7 1.6(6) no
C10 C11 C12 C15 -178.1(4) no
Ru1 C16 C17 Ru1 0.0 no
Ru1 C16 C17 C18 -51.5(3) no
Ru1 C16 C17 C22 130.9(3) no
Ru1 C16 C21 Ru1 0.0 no
Ru1 C16 C21 C20 49.9(3) no
Ru1 C16 C21 C24 -129.0(4) no
C6 C16 C17 Ru1 -114.7(4) no
C6 C16 C17 C18 -166.1(3) no
C6 C16 C17 C22 16.2(5) no
C6 C16 C21 Ru1 114.6(4) no
C6 C16 C21 C20 164.6(3) no
C6 C16 C21 C24 -14.4(6) no
C17 C16 C21 Ru1 -63.0(3) no
C17 C16 C21 C20 -13.0(6) no
C17 C16 C21 C24 168.0(3) no
C21 C16 C17 Ru1 63.0(4) no
C21 C16 C17 C18 11.6(5) no
C21 C16 C17 C22 -166.1(3) no
Ru1 C17 C18 Ru1 0.0 no
Ru1 C17 C18 C19 -52.4(3) no
C16 C17 C18 Ru1 49.3(3) no
C16 C17 C18 C19 -3.1(6) no
C22 C17 C18 Ru1 -133.1(4) no
C22 C17 C18 C19 174.5(4) no
Ru1 C18 C19 Ru1 0.0 no
Ru1 C18 C19 C20 -56.6(3) no
Ru1 C18 C19 C23 129.4(3) no
C17 C18 C19 Ru1 53.4(4) no
C17 C18 C19 C20 -3.2(6) no
C17 C18 C19 C23 -177.2(4) no
Ru1 C19 C20 Ru1 0.0 no
Ru1 C19 C20 C21 -56.2(3) no
C18 C19 C20 Ru1 57.6(4) no
C18 C19 C20 C21 1.5(6) no
C23 C19 C20 Ru1 -128.4(5) no
C23 C19 C20 C21 175.4(4) no
Ru1 C20 C21 Ru1 0.0 no
Ru1 C20 C21 C16 -48.9(3) no
Ru1 C20 C21 C24 130.1(4) no
C19 C20 C21 Ru1 55.3(4) no
C19 C20 C21 C16 6.4(6) no
C19 C20 C21 C24 -174.6(4) no
Si1 C27 C28 C29 -179.08(19) no
Si1 C27 C32 C31 179.51(18) no
C28 C27 C32 C31 -0.2(5) no
C32 C27 C28 C29 0.6(5) no
C27 C28 C29 C30 -0.4(6) no
C28 C29 C30 C31 -0.4(6) no
C29 C30 C31 C32 0.8(6) no
C30 C31 C32 C27 -0.5(5) no
C40 C39 C44 C43 0.3(4) no
C44 C39 C40 C41 -0.5(4) no
C40 C39 B1 C47 -84.5(4) no
C40 C39 B1 C55 38.5(4) no
C40 C39 B1 C63 153.2(3) no
B1 C39 C40 C41 170.8(3) no
C44 C39 B1 C47 86.3(4) no
C44 C39 B1 C55 -150.8(3) no
C44 C39 B1 C63 -36.1(4) no
B1 C39 C44 C43 -170.9(3) no
C39 C40 C41 C42 0.1(5) no
C39 C40 C41 C45 -176.4(3) no
C40 C41 C42 C43 0.5(5) no
C40 C41 C45 F1 74.0(4) no
C40 C41 C45 F2 -43.8(4) no
C40 C41 C45 F3 -164.3(3) no
C42 C41 C45 F1 -102.6(4) no
C42 C41 C45 F2 139.6(3) no
C42 C41 C45 F3 19.1(5) no
C45 C41 C42 C43 177.0(3) no
C41 C42 C43 C44 -0.6(5) no
C41 C42 C43 C46 178.2(3) no
C42 C43 C44 C39 0.2(5) no
C42 C43 C46 F4 166.1(4) no
C42 C43 C46 F5 -75.0(4) no
C42 C43 C46 F6 39.1(6) no
C44 C43 C46 F4 -15.2(6) no
C44 C43 C46 F5 103.8(4) no
C44 C43 C46 F6 -142.1(4) no
C46 C43 C44 C39 -178.5(3) no
C48 C47 C52 C51 -1.5(4) no
C52 C47 C48 C49 1.6(4) no
C48 C47 B1 C39 -85.2(3) no
C48 C47 B1 C55 153.2(3) no
C48 C47 B1 C63 35.5(4) no
B1 C47 C48 C49 174.2(2) no
C52 C47 B1 C39 86.9(4) no
C52 C47 B1 C55 -34.7(4) no
C52 C47 B1 C63 -152.4(3) no
B1 C47 C52 C51 -174.0(2) no
C47 C48 C49 C50 -1.2(4) no
C47 C48 C49 C53 176.2(3) no
C48 C49 C50 C51 0.4(4) no
C48 C49 C53 F7 45.6(4) no
C48 C49 C53 F8 -72.9(4) no
C48 C49 C53 F9 165.7(3) no
C50 C49 C53 F7 -137.0(3) no
C50 C49 C53 F8 104.5(4) no
C50 C49 C53 F9 -16.9(4) no
C53 C49 C50 C51 -177.0(3) no
C49 C50 C51 C52 -0.2(5) no
C49 C50 C51 C54 -177.7(3) no
C50 C51 C52 C47 0.8(5) no
C50 C51 C54 F10 -142.1(3) no
C50 C51 C54 F11 100.2(4) no
C50 C51 C54 F12 -21.0(5) no
C52 C51 C54 F10 40.3(5) no
C52 C51 C54 F11 -77.4(5) no
C52 C51 C54 F12 161.4(3) no
C54 C51 C52 C47 178.4(3) no
C56 C55 C60 C59 -0.6(5) no
C60 C55 C56 C57 -0.4(5) no
C56 C55 B1 C39 -148.5(3) no
C56 C55 B1 C47 -31.7(4) no
C56 C55 B1 C63 92.0(3) no
B1 C55 C56 C57 -172.4(3) no
C60 C55 B1 C39 40.0(4) no
C60 C55 B1 C47 156.7(3) no
C60 C55 B1 C63 -79.6(3) no
B1 C55 C60 C59 171.4(3) no
C55 C56 C57 C58 1.2(5) no
C55 C56 C57 C61 -179.1(3) no
C56 C57 C58 C59 -0.8(5) no
C56 C57 C61 F13 -123.0(4) no
C56 C57 C61 F14 118.0(4) no
C56 C57 C61 F15 -1.6(6) no
C58 C57 C61 F13 56.8(6) no
C58 C57 C61 F14 -62.3(5) no
C58 C57 C61 F15 178.2(4) no
C61 C57 C58 C59 179.4(3) no
C57 C58 C59 C60 -0.2(6) no
C57 C58 C59 C62 179.4(3) no
C58 C59 C60 C55 0.9(5) no
C58 C59 C62 F16 82.8(5) no
C58 C59 C62 F17 -158.1(4) no
C58 C59 C62 F18 -39.2(6) no
C58 C59 C62 F25 138.2(4) no
C58 C59 C62 F26 -104.0(5) no
C58 C59 C62 F27 26.8(5) no
C60 C59 C62 F16 -97.6(5) no
C60 C59 C62 F17 21.5(5) no
C60 C59 C62 F18 140.4(4) no
C60 C59 C62 F25 -42.2(6) no
C60 C59 C62 F26 75.6(5) no
C60 C59 C62 F27 -153.6(4) no
C62 C59 C60 C55 -178.7(3) no
C64 C63 C68 C67 1.2(5) no
C68 C63 C64 C65 0.4(6) no
C64 C63 B1 C39 -41.5(4) no
C64 C63 B1 C47 -157.6(3) no
C64 C63 B1 C55 78.6(4) no
B1 C63 C64 C65 -172.7(3) no
C68 C63 B1 C39 146.0(3) no
C68 C63 B1 C47 29.8(5) no
C68 C63 B1 C55 -93.9(4) no
B1 C63 C68 C67 174.0(3) no
C63 C64 C65 C66 -2.0(6) no
C63 C64 C65 C69 178.4(4) no
C64 C65 C66 C67 1.9(6) no
C64 C65 C69 F19 96.1(5) no
C64 C65 C69 F20 -152.6(4) no
C64 C65 C69 F21 -19.1(7) no
C66 C65 C69 F19 -83.5(5) no
C66 C65 C69 F20 27.8(7) no
C66 C65 C69 F21 161.3(4) no
C69 C65 C66 C67 -178.5(4) no
C65 C66 C67 C68 -0.3(6) no
C65 C66 C67 C70 179.3(3) no
C66 C67 C68 C63 -1.2(6) no
C66 C67 C70 F22 0.4(6) no
C66 C67 C70 F23 -119.2(4) no
C66 C67 C70 F24 122.3(4) no
C68 C67 C70 F22 179.9(4) no
C68 C67 C70 F23 60.3(4) no
C68 C67 C70 F24 -58.1(5) no
C70 C67 C68 C63 179.2(3) no
Si2 C73 C74 C75 -177.6(4) no
Si2 C73 C78 C77 177.4(4) no
C74 C73 C78 C77 -0.8(7) no
C78 C73 C74 C75 0.6(7) no
C73 C74 C75 C76 -0.1(9) no
C74 C75 C76 C77 -0.4(10) no
C75 C76 C77 C78 0.2(11) no
C76 C77 C78 C73 0.4(10) no
